data_7718294
loop_
_publ_author_name
'Wu, Jinrong'
'Lv, Xiaojuan'
'Xue, Zhaoli'
'Wang, Yue'
'Qiu, Fengxian'
'Xue, Songlin'

_publ_section_title
;
 Metal ions control configuration and <sup>1</sup>O<sub>2</sub> generation
 capacity of hexaphyrin(2.1.2.1.2.1) with embedded benzene.
;
_journal_issue 13
_journal_name_full 'Dalton transactions (Cambridge, England : 2003)'
_journal_page_first 5255
_journal_page_last 5258
_journal_paper_doi 10.1039/d5dt00036j
_journal_volume 54
_journal_year 2025
_chemical_formula_moiety 'C63 H24 Cl F15 N6 Pd2'
_chemical_formula_sum 'C63 H24 Cl F15 N6 Pd2'
_chemical_formula_weight 1398.13
_space_group_crystal_system monoclinic
_space_group_IT_number 14
_space_group_name_Hall '-P 2ybc'
_space_group_name_H-M_alt 'P 1 21/c 1'
_atom_sites_solution_hydrogens geom
_atom_sites_solution_primary dual
_audit_creation_date 2023-11-17
_audit_creation_method
;
Olex2 1.5
(compiled 2022.04.07 svn.rca3783a0 for OlexSys, GUI svn.r6498)
;
_audit_update_record
;
2024-10-21 deposited with the CCDC.	2025-03-11 downloaded from the CCDC.
;
_cell_angle_alpha 90
_cell_angle_beta 112.689(5)
_cell_angle_gamma 90
_cell_formula_units_Z 8
_cell_length_a 19.170(2)
_cell_length_b 28.916(3)
_cell_length_c 23.167(2)
_cell_measurement_reflns_used 9923
_cell_measurement_temperature 193.00
_cell_measurement_theta_max 49.64
_cell_measurement_theta_min 2.17
_cell_volume 11848(2)
_computing_cell_refinement 'SAINT V8.40B (Bruker, 2019)'
_computing_data_collection 'APEX5 V2023.9-2 (Bruker, 2023)'
_computing_data_reduction 'SAINT V8.40B (Bruker, 2019)'
_computing_molecular_graphics 'Olex2 1.5 (Dolomanov et al., 2009)'
_computing_publication_material 'Olex2 1.5 (Dolomanov et al., 2009)'
_computing_structure_refinement 'SHELXL 2019/3 (Sheldrick, 2015)'
_computing_structure_solution 'SHELXT  (Sheldrick, 2015)'
_diffrn_ambient_temperature 193.00
_diffrn_detector CPAD
_diffrn_detector_area_resol_mean 7.41
_diffrn_detector_type 'Bruker PHOTON II'
_diffrn_measured_fraction_theta_full 0.969
_diffrn_measured_fraction_theta_max 0.961
_diffrn_measurement_device 'four-circle diffractometer'
_diffrn_measurement_device_type 'Bruker D8 VENTURE Metaljet PHOTON II'
_diffrn_measurement_method '\w and \f shutterless scans'
_diffrn_measurement_specimen_support 'nylon loop'
_diffrn_radiation_monochromator 'Helios Multi-layer Optic'
_diffrn_radiation_probe x-ray
_diffrn_radiation_type GaK\a
_diffrn_radiation_wavelength 1.34139
_diffrn_reflns_av_R_equivalents 0.1211
_diffrn_reflns_av_unetI/netI 0.1534
_diffrn_reflns_Laue_measured_fraction_full 0.969
_diffrn_reflns_Laue_measured_fraction_max 0.961
_diffrn_reflns_limit_h_max 23
_diffrn_reflns_limit_h_min -19
_diffrn_reflns_limit_k_max 34
_diffrn_reflns_limit_k_min -31
_diffrn_reflns_limit_l_max 27
_diffrn_reflns_limit_l_min -26
_diffrn_reflns_number 60170
_diffrn_reflns_point_group_measured_fraction_full 0.969
_diffrn_reflns_point_group_measured_fraction_max 0.961
_diffrn_reflns_theta_full 53.594
_diffrn_reflns_theta_max 54.151
_diffrn_reflns_theta_min 2.173
_diffrn_source MetalJet
_diffrn_source_current 2.86
_diffrn_source_power 0.19937059999999998
_diffrn_source_type 'Liquid Metal source'
_diffrn_source_voltage 69.71
_diffrn_standards_number 0
_exptl_absorpt_coefficient_mu 4.127
_exptl_absorpt_correction_T_max 0.7506
_exptl_absorpt_correction_T_min 0.5899
_exptl_absorpt_correction_type multi-scan
_exptl_absorpt_process_details
;
SADABS-2016/2 (Bruker,2016/2) was used for absorption correction.
wR2(int) was 0.1113 before and 0.0677 after correction.
The Ratio of minimum to maximum transmission is 0.7859.
The \l/2 correction factor is Not present.
;
_exptl_crystal_density_diffrn 1.568
_exptl_crystal_description block
_exptl_crystal_F_000 5504
_exptl_crystal_size_max 0.13
_exptl_crystal_size_mid 0.11
_exptl_crystal_size_min 0.09
_refine_diff_density_max 0.672
_refine_diff_density_min -1.144
_refine_diff_density_rms 0.124
_refine_ls_extinction_method none
_refine_ls_goodness_of_fit_ref 0.996
_refine_ls_hydrogen_treatment constr
_refine_ls_matrix_type full
_refine_ls_number_parameters 1567
_refine_ls_number_reflns 21031
_refine_ls_number_restraints 1604
_refine_ls_restrained_S_all 0.967
_refine_ls_R_factor_all 0.1771
_refine_ls_R_factor_gt 0.0802
_refine_ls_shift/su_max 0.002
_refine_ls_shift/su_mean 0.000
_refine_ls_structure_factor_coef Fsqd
_refine_ls_weighting_details 'w=1/[\s^2^(Fo^2^)+(0.1202P)^2^] where P=(Fo^2^+2Fc^2^)/3'
_refine_ls_weighting_scheme calc
_refine_ls_wR_factor_gt 0.2034
_refine_ls_wR_factor_ref 0.2565
_reflns_Friedel_coverage 0.000
_reflns_number_gt 9024
_reflns_number_total 21031
_reflns_threshold_expression 'I > 2\s(I)'
_cod_data_source_file d5dt00036j2.cif
_cod_data_source_block 231116lu_lgpz144809_0m
_cod_depositor_comments
;
The following automatic conversions were performed:

data item '_diffrn_radiation_probe' value 'X-ray' was changed to
'x-ray' in accordance with the
/home/data/users/saulius/crontab/automatic-downloads/rss-feeds/RSC/lib/dictionaries/cif_core.dic
dictionary named 'cif_core.dic' version 2.4.2 last updated on
2011-04-26.

Automatic conversion script
Id: cif_fix_values 8170 2020-07-09 18:12:32Z antanas 

 Adding full bibliography for 7718293--7718294.cif.
;
_cod_database_code 7718294
_shelx_shelxl_version_number 2019/3
_shelx_space_group_comment
;
The symmetry employed for this shelxl refinement is uniquely defined
by the following loop, which should always be used as a source of
symmetry information in preference to the above space-group names.
They are only intended as comments.
;
_shelx_estimated_absorpt_t_max 0.708
_shelx_estimated_absorpt_t_min 0.616
_olex2_refinement_description
;
1. Fixed Uiso
 At 1.2 times of:
  All C(H) groups
2. Rigid body (RIGU) restrains
 All non-hydrogen atoms
 with sigma for 1-2 distances of 0.002 and sigma for 1-3 distances of 0.002
3.a Aromatic/amide H refined with riding coordinates:
 C9(H9), C10(H10), C13(H13), C14(H14), C15(H15), C16(H16), C19(H19), C20(H20),
 C30(H30), C31(H31), C34(H34), C35(H35), C36(H36), C37(H37), C40(H40), C41(H41),
  C51(H51), C52(H52), C55(H55), C56(H56), C57(H57), C58(H58), C61(H61),
 C62(H62), C72(H72), C73(H73), C76(H76), C77(H77), C78(H78), C79(H79), C82(H82),
  C83(H83), C93(H93), C94(H94), C97(H97), C98(H98), C99(H99), C100(H100),
 C103(H103), C104(H104), C114(H114), C115(H115), C118(H118), C119(H119),
 C120(H120), C121(H121), C124(H124), C125(H125)
;
_smtbx_masks_void_probe_radius 1.2
_smtbx_masks_void_truncation_radius 1.2
_olex2_submission_special_instructions 'No special instructions were received'
_site XU

loop_
_space_group_symop_operation_xyz
'x, y, z'
'-x, y+1/2, -z+1/2'
'-x, -y, -z'
'x, -y-1/2, z-1/2'

loop_
_atom_site_label
_atom_site_type_symbol
_atom_site_fract_x
_atom_site_fract_y
_atom_site_fract_z
_atom_site_U_iso_or_equiv
_atom_site_adp_type
_atom_site_occupancy
_atom_site_site_symmetry_order
_atom_site_calc_flag
_atom_site_refinement_flags_posn
_atom_site_refinement_flags_adp
_atom_site_refinement_flags_occupancy
_atom_site_disorder_assembly
_atom_site_disorder_group
Pd1 Pd 0.01646(4) 0.20113(3) 0.61708(4) 0.0532(2) Uani 1 1 d . . . . .
Pd2 Pd 0.09572(4) 0.29949(3) 0.56261(3) 0.0493(2) Uani 1 1 d . . . . .
Cl1 Cl 0.07867(14) 0.27118(10) 0.65205(11) 0.0521(7) Uani 1 1 d . . . . .
F1 F 0.1492(5) 0.0752(3) 0.5113(3) 0.093(2) Uani 1 1 d . . . . .
F2 F 0.1525(6) 0.0292(3) 0.4148(4) 0.106(3) Uani 1 1 d . . . . .
F3 F 0.0342(7) 0.0309(3) 0.3035(4) 0.130(4) Uani 1 1 d . . . . .
F4 F -0.0924(6) 0.0782(3) 0.2901(4) 0.135(4) Uani 1 1 d . . . . .
F5 F -0.1001(5) 0.1251(3) 0.3892(3) 0.105(3) Uani 1 1 d . . . . .
F6 F 0.2659(5) 0.4358(2) 0.5036(3) 0.088(2) Uani 1 1 d . . . . .
F7 F 0.3198(5) 0.5227(3) 0.5227(4) 0.106(3) Uani 1 1 d . . . . .
F8 F 0.2904(6) 0.5770(3) 0.6064(4) 0.103(3) Uani 1 1 d . . . . .
F9 F 0.2087(5) 0.5446(3) 0.6703(3) 0.083(2) Uani 1 1 d . . . . .
F10 F 0.1592(4) 0.4560(2) 0.6527(3) 0.0713(18) Uani 1 1 d . . . . .
F11 F -0.1182(4) 0.3581(2) 0.4679(2) 0.0679(18) Uani 1 1 d . . . . .
F12 F -0.0774(4) 0.4466(3) 0.4750(3) 0.084(2) Uani 1 1 d . . . . .
F13 F 0.0016(4) 0.4850(3) 0.5870(3) 0.086(2) Uani 1 1 d . . . . .
F14 F 0.0381(4) 0.4359(2) 0.6935(3) 0.075(2) Uani 1 1 d . . . . .
F15 F -0.0041(3) 0.3479(2) 0.6897(2) 0.0597(16) Uani 1 1 d . . . . .
N1 N 0.1032(5) 0.1822(3) 0.5938(4) 0.0483(19) Uani 1 1 d . . . . .
N2 N -0.0344(6) 0.1420(4) 0.5855(4) 0.069(2) Uani 1 1 d . . . . .
N3 N -0.0774(4) 0.2255(3) 0.6283(3) 0.0450(16) Uani 1 1 d . . . . .
N4 N -0.0086(5) 0.2829(3) 0.5028(4) 0.056(2) Uani 1 1 d . . . . .
N5 N 0.1028(6) 0.3393(4) 0.4949(4) 0.066(2) Uani 1 1 d . . . . .
N6 N 0.2000(5) 0.3182(3) 0.6193(3) 0.053(2) Uani 1 1 d . . . . .
C1 C 0.0888(9) 0.0786(5) 0.4572(6) 0.081(3) Uani 1 1 d . . . . .
C2 C 0.0931(11) 0.0540(5) 0.4073(7) 0.094(4) Uani 1 1 d . . . . .
C3 C 0.0329(11) 0.0546(5) 0.3534(7) 0.100(4) Uani 1 1 d . . . . .
C4 C -0.0303(11) 0.0779(5) 0.3446(7) 0.103(4) Uani 1 1 d . . . . .
C5 C -0.0369(9) 0.1026(5) 0.3957(6) 0.084(4) Uani 1 1 d . . . . .
C6 C 0.0253(8) 0.1040(4) 0.4535(6) 0.073(3) Uani 1 1 d . . . . .
C7 C 0.0273(7) 0.1310(4) 0.5089(5) 0.064(2) Uani 1 1 d . . . . .
C8 C -0.0273(7) 0.1203(4) 0.5334(6) 0.067(3) Uani 1 1 d . . . . .
C9 C -0.0769(8) 0.0817(5) 0.5161(6) 0.090(4) Uani 1 1 d . . . . .
H9 H -0.086517 0.061885 0.481221 0.108 Uiso 1 1 calc R U . . .
C10 C -0.1072(8) 0.0792(5) 0.5587(6) 0.090(4) Uani 1 1 d . . . . .
H10 H -0.141063 0.055823 0.560667 0.108 Uiso 1 1 calc R U . . .
C11 C -0.0811(8) 0.1170(5) 0.6012(6) 0.074(3) Uani 1 1 d . . . . .
C12 C -0.0942(8) 0.1218(5) 0.6602(6) 0.075(3) Uani 1 1 d . . . . .
C13 C -0.0944(8) 0.0789(5) 0.6889(6) 0.085(4) Uani 1 1 d . . . . .
H13 H -0.086002 0.051243 0.670451 0.102 Uiso 1 1 calc R U . . .
C14 C -0.1073(9) 0.0770(6) 0.7455(7) 0.094(4) Uani 1 1 d . . . . .
H14 H -0.108073 0.048099 0.764744 0.112 Uiso 1 1 calc R U . . .
C15 C -0.1179(8) 0.1156(5) 0.7706(7) 0.082(3) Uani 1 1 d . . . . .
H15 H -0.127466 0.113751 0.807813 0.099 Uiso 1 1 calc R U . . .
C16 C -0.1160(6) 0.1593(5) 0.7455(5) 0.070(3) Uani 1 1 d . . . . .
H16 H -0.121986 0.186494 0.766194 0.084 Uiso 1 1 calc R U . . .
C17 C -0.1047(7) 0.1622(5) 0.6881(5) 0.066(3) Uani 1 1 d . . . . .
C18 C -0.1113(6) 0.2102(4) 0.6641(5) 0.051(2) Uani 1 1 d . . . . .
C19 C -0.1558(6) 0.2459(4) 0.6757(5) 0.059(3) Uani 1 1 d . . . . .
H19 H -0.186717 0.242812 0.699220 0.071 Uiso 1 1 calc R U . . .
C20 C -0.1461(6) 0.2847(4) 0.6474(5) 0.059(3) Uani 1 1 d . . . . .
H20 H -0.166428 0.314394 0.648799 0.071 Uiso 1 1 calc R U . . .
C21 C -0.0999(6) 0.2723(4) 0.6154(4) 0.047(2) Uani 1 1 d . . . . .
C22 C -0.0775(5) 0.2971(4) 0.5746(4) 0.0440(17) Uani 1 1 d . . . . .
C23 C -0.0622(6) 0.3479(4) 0.5795(4) 0.049(2) Uani 1 1 d . . . . .
C24 C -0.0241(6) 0.3713(4) 0.6345(4) 0.048(2) Uani 1 1 d . . . . .
C25 C -0.0007(6) 0.4161(4) 0.6376(5) 0.059(2) Uani 1 1 d . . . . .
C26 C -0.0179(7) 0.4413(5) 0.5840(6) 0.072(3) Uani 1 1 d . . . . .
C27 C -0.0571(7) 0.4213(4) 0.5287(5) 0.064(3) Uani 1 1 d . . . . .
C28 C -0.0783(6) 0.3751(4) 0.5250(5) 0.057(2) Uani 1 1 d . . . . .
C29 C -0.0627(6) 0.2713(4) 0.5262(4) 0.049(2) Uani 1 1 d . . . . .
C30 C -0.1114(7) 0.2376(4) 0.4899(5) 0.068(3) Uani 1 1 d . . . . .
H30 H -0.152683 0.224089 0.496809 0.082 Uiso 1 1 calc R U . . .
C31 C -0.0884(8) 0.2274(5) 0.4423(6) 0.082(4) Uani 1 1 d . . . . .
H31 H -0.110683 0.205631 0.409674 0.099 Uiso 1 1 calc R U . . .
C32 C -0.0255(7) 0.2554(5) 0.4512(5) 0.068(3) Uani 1 1 d . . . . .
C33 C 0.0084(7) 0.2590(5) 0.4045(5) 0.072(3) Uani 1 1 d . . . . .
C34 C -0.0021(8) 0.2213(5) 0.3629(5) 0.081(3) Uani 1 1 d . . . . .
H34 H -0.022111 0.193136 0.371203 0.097 Uiso 1 1 calc R U . . .
C35 C 0.0156(10) 0.2240(7) 0.3120(7) 0.108(5) Uani 1 1 d . . . . .
H35 H 0.007559 0.197853 0.285429 0.130 Uiso 1 1 calc R U . . .
C36 C 0.0424(10) 0.2604(7) 0.2987(6) 0.109(5) Uani 1 1 d . . . . .
H36 H 0.052561 0.261003 0.261662 0.131 Uiso 1 1 calc R U . . .
C37 C 0.0580(8) 0.3009(6) 0.3374(5) 0.095(4) Uani 1 1 d . . . . .
H37 H 0.078599 0.328005 0.326950 0.114 Uiso 1 1 calc R U . . .
C38 C 0.0412(7) 0.2988(5) 0.3930(5) 0.073(3) Uani 1 1 d . . . . .
C39 C 0.0636(7) 0.3396(5) 0.4306(5) 0.071(3) Uani 1 1 d . . . . .
C40 C 0.0581(7) 0.3853(5) 0.4100(5) 0.077(3) Uani 1 1 d . . . . .
H40 H 0.031258 0.394983 0.368003 0.092 Uiso 1 1 calc R U . . .
C41 C 0.0962(7) 0.4140(5) 0.4580(5) 0.074(3) Uani 1 1 d . . . . .
H41 H 0.102481 0.446476 0.456703 0.089 Uiso 1 1 calc R U . . .
C42 C 0.1256(7) 0.3833(4) 0.5128(5) 0.064(3) Uani 1 1 d . . . . .
C43 C 0.1844(7) 0.3938(4) 0.5698(5) 0.059(2) Uani 1 1 d . . . . .
C44 C 0.2126(7) 0.4430(4) 0.5776(5) 0.061(2) Uani 1 1 d . . . . .
C45 C 0.2531(8) 0.4615(4) 0.5460(5) 0.067(3) Uani 1 1 d . . . . .
C46 C 0.2822(8) 0.5067(5) 0.5551(6) 0.074(3) Uani 1 1 d . . . . .
C47 C 0.2623(8) 0.5332(5) 0.5962(6) 0.073(3) Uani 1 1 d . . . . .
C48 C 0.2223(7) 0.5168(4) 0.6291(5) 0.061(2) Uani 1 1 d . . . . .
C49 C 0.1985(7) 0.4715(4) 0.6193(5) 0.061(2) Uani 1 1 d . . . . .
C50 C 0.2242(6) 0.3636(4) 0.6166(4) 0.053(2) Uani 1 1 d . . . . .
C51 C 0.2944(6) 0.3693(4) 0.6633(5) 0.058(2) Uani 1 1 d . . . . .
H51 H 0.323837 0.396770 0.670612 0.069 Uiso 1 1 calc R U . . .
C52 C 0.3151(6) 0.3306(4) 0.6967(5) 0.061(3) Uani 1 1 d . . . . .
H52 H 0.360796 0.326064 0.732044 0.073 Uiso 1 1 calc R U . . .
C53 C 0.2570(6) 0.2973(4) 0.6705(4) 0.055(2) Uani 1 1 d . . . . .
C54 C 0.2567(6) 0.2532(4) 0.7018(4) 0.052(2) Uani 1 1 d . . . . .
C55 C 0.2996(7) 0.2547(5) 0.7670(5) 0.069(3) Uani 1 1 d . . . . .
H55 H 0.329159 0.281295 0.784921 0.082 Uiso 1 1 calc R U . . .
C56 C 0.2989(7) 0.2178(5) 0.8052(6) 0.070(3) Uani 1 1 d . . . . .
H56 H 0.327126 0.219608 0.848998 0.084 Uiso 1 1 calc R U . . .
C57 C 0.2584(8) 0.1794(5) 0.7803(6) 0.083(4) Uani 1 1 d . . . . .
H57 H 0.259608 0.153604 0.805949 0.099 Uiso 1 1 calc R U . . .
C58 C 0.2163(7) 0.1784(5) 0.7186(5) 0.065(3) Uani 1 1 d . . . . .
H58 H 0.185789 0.151853 0.702238 0.078 Uiso 1 1 calc R U . . .
C59 C 0.2146(6) 0.2138(4) 0.6770(5) 0.059(2) Uani 1 1 d . . . . .
C60 C 0.1712(6) 0.2020(4) 0.6095(5) 0.056(3) Uani 1 1 d . . . . .
C61 C 0.1963(6) 0.2008(4) 0.5616(5) 0.058(3) Uani 1 1 d . . . . .
H61 H 0.241066 0.214532 0.560942 0.069 Uiso 1 1 calc R U . . .
C62 C 0.1436(7) 0.1757(4) 0.5148(5) 0.063(3) Uani 1 1 d . . . . .
H62 H 0.146350 0.168169 0.475818 0.075 Uiso 1 1 calc R U . . .
C63 C 0.0860(7) 0.1632(4) 0.5330(5) 0.057(2) Uani 1 1 d . . . . .
Pd3 Pd 0.54428(5) 0.70726(4) 0.99480(4) 0.0681(3) Uani 1 1 d . . . . .
Pd4 Pd 0.40002(5) 0.79034(4) 0.90838(4) 0.0607(3) Uani 1 1 d . . . . .
Cl2 Cl 0.50151(17) 0.78063(12) 1.00536(13) 0.0710(9) Uani 1 1 d . . . . .
F16 F 0.4789(5) 0.5868(3) 0.8010(4) 0.108(3) Uani 1 1 d . . . . .
F17 F 0.4068(7) 0.5163(4) 0.7300(4) 0.142(4) Uani 1 1 d . . . . .
F18 F 0.2968(7) 0.4699(4) 0.7553(4) 0.169(5) Uani 1 1 d . . . . .
F19 F 0.2620(6) 0.4965(4) 0.8524(5) 0.157(4) Uani 1 1 d . . . . .
F20 F 0.3412(6) 0.5638(4) 0.9287(4) 0.125(3) Uani 1 1 d . . . . .
F21 F 0.5191(5) 0.8315(3) 0.8018(3) 0.101(3) Uani 1 1 d . . . . .
F22 F 0.4858(6) 0.9179(4) 0.7749(4) 0.132(3) Uani 1 1 d . . . . .
F23 F 0.5175(7) 0.9830(4) 0.8687(5) 0.143(4) Uani 1 1 d . . . . .
F24 F 0.5796(6) 0.9533(3) 0.9893(4) 0.130(3) Uani 1 1 d . . . . .
F25 F 0.6143(4) 0.8654(3) 1.0173(3) 0.089(2) Uani 1 1 d . . . . .
F26 F 0.3938(5) 0.9586(4) 0.9005(5) 0.143(4) Uani 1 1 d . . . . .
F27 F 0.3474(7) 1.0477(4) 0.8833(5) 0.158(4) Uani 1 1 d . . . . .
F28 F 0.1989(6) 1.0676(3) 0.8489(4) 0.124(3) Uani 1 1 d . . . . .
F29 F 0.0956(6) 0.9991(4) 0.8263(5) 0.136(3) Uani 1 1 d . . . . .
F30 F 0.1440(4) 0.9106(3) 0.8395(4) 0.100(2) Uani 1 1 d . . . . .
N7 N 0.4382(6) 0.6814(4) 0.9727(4) 0.072(3) Uani 1 1 d . . . . .
N8 N 0.5789(6) 0.6443(4) 0.9861(5) 0.079(3) Uani 1 1 d . . . . .
N9 N 0.6459(5) 0.7354(4) 1.0021(4) 0.064(2) Uani 1 1 d . . . . .
N10 N 0.4600(5) 0.7637(4) 0.8592(4) 0.060(2) Uani 1 1 d . . . . .
N11 N 0.3256(5) 0.8149(4) 0.8295(4) 0.065(2) Uani 1 1 d . . . . .
N12 N 0.3380(5) 0.8164(4) 0.9545(4) 0.059(2) Uani 1 1 d . . . . .
C64 C 0.4258(10) 0.5642(6) 0.8171(7) 0.101(4) Uani 1 1 d . . . . .
C65 C 0.3840(11) 0.5277(6) 0.7769(7) 0.111(4) Uani 1 1 d . . . . .
C66 C 0.3355(12) 0.5063(7) 0.7931(8) 0.122(5) Uani 1 1 d . . . . .
C67 C 0.3155(11) 0.5185(6) 0.8404(8) 0.116(4) Uani 1 1 d . . . . .
C68 C 0.3585(9) 0.5537(6) 0.8802(7) 0.100(4) Uani 1 1 d . . . . .
C69 C 0.4126(8) 0.5784(5) 0.8669(6) 0.090(3) Uani 1 1 d . . . . .
C70 C 0.4544(7) 0.6177(5) 0.9083(6) 0.080(3) Uani 1 1 d . . . . .
C71 C 0.5314(8) 0.6128(6) 0.9415(6) 0.095(4) Uani 1 1 d . . . . .
C72 C 0.5745(8) 0.5743(6) 0.9428(7) 0.100(5) Uani 1 1 d . . . . .
H72 H 0.557808 0.547799 0.916906 0.120 Uiso 1 1 calc R U . . .
C73 C 0.6477(9) 0.5809(6) 0.9893(7) 0.117(6) Uani 1 1 d . . . . .
H73 H 0.689063 0.559970 1.001273 0.141 Uiso 1 1 calc R U . . .
C74 C 0.6459(8) 0.6257(6) 1.0142(7) 0.097(5) Uani 1 1 d . . . . .
C75 C 0.7062(8) 0.6425(6) 1.0748(6) 0.088(4) Uani 1 1 d . . . . .
C76 C 0.7366(8) 0.6066(6) 1.1162(6) 0.100(4) Uani 1 1 d . . . . .
H76 H 0.719546 0.575853 1.104791 0.120 Uiso 1 1 calc R U . . .
C77 C 0.7943(10) 0.6161(7) 1.1766(7) 0.120(6) Uani 1 1 d . . . . .
H77 H 0.814698 0.591765 1.205802 0.144 Uiso 1 1 calc R U . . .
C78 C 0.8199(8) 0.6607(6) 1.1919(7) 0.099(4) Uani 1 1 d . . . . .
H78 H 0.855676 0.667670 1.232612 0.119 Uiso 1 1 calc R U . . .
C79 C 0.7932(7) 0.6952(5) 1.1475(6) 0.080(3) Uani 1 1 d . . . . .
H79 H 0.814903 0.725181 1.157389 0.096 Uiso 1 1 calc R U . . .
C80 C 0.7351(7) 0.6881(5) 1.0881(6) 0.079(3) Uani 1 1 d . . . . .
C81 C 0.7158(7) 0.7279(5) 1.0468(5) 0.068(3) Uani 1 1 d . . . . .
C82 C 0.7617(7) 0.7645(5) 1.0480(5) 0.076(3) Uani 1 1 d . . . . .
H82 H 0.813309 0.767554 1.075348 0.091 Uiso 1 1 calc R U . . .
C83 C 0.7220(6) 0.7956(5) 1.0043(5) 0.071(3) Uani 1 1 d . . . . .
H83 H 0.740900 0.823797 0.995104 0.085 Uiso 1 1 calc R U . . .
C84 C 0.6471(7) 0.7789(5) 0.9745(6) 0.073(3) Uani 1 1 d . . . . .
C85 C 0.5864(7) 0.7927(5) 0.9245(5) 0.071(2) Uani 1 1 d . . . . .
C86 C 0.5688(6) 0.8429(5) 0.9111(5) 0.066(2) Uani 1 1 d . . . . .
C87 C 0.5334(7) 0.8598(6) 0.8500(5) 0.073(3) Uani 1 1 d . . . . .
C88 C 0.5170(9) 0.9042(7) 0.8353(7) 0.101(4) Uani 1 1 d . . . . .
C89 C 0.5333(10) 0.9378(7) 0.8819(8) 0.110(5) Uani 1 1 d . . . . .
C90 C 0.5637(8) 0.9220(6) 0.9416(7) 0.085(3) Uani 1 1 d . . . . .
C91 C 0.5844(7) 0.8793(5) 0.9591(6) 0.070(3) Uani 1 1 d . . . . .
C92 C 0.5384(7) 0.7604(5) 0.8860(5) 0.071(3) Uani 1 1 d . . . . .
C93 C 0.5605(7) 0.7220(5) 0.8622(6) 0.073(3) Uani 1 1 d . . . . .
H93 H 0.610909 0.711348 0.873382 0.087 Uiso 1 1 calc R U . . .
C94 C 0.4954(7) 0.7016(5) 0.8185(6) 0.082(4) Uani 1 1 d . . . . .
H94 H 0.494299 0.675334 0.793597 0.099 Uiso 1 1 calc R U . . .
C95 C 0.4334(6) 0.7258(5) 0.8175(5) 0.062(3) Uani 1 1 d . . . . .
C96 C 0.3549(7) 0.7203(5) 0.7742(5) 0.065(3) Uani 1 1 d . . . . .
C97 C 0.3372(7) 0.6758(5) 0.7489(5) 0.068(3) Uani 1 1 d . . . . .
H97 H 0.372071 0.651520 0.767719 0.082 Uiso 1 1 calc R U . . .
C98 C 0.2722(7) 0.6651(5) 0.6981(5) 0.076(3) Uani 1 1 d . . . . .
H98 H 0.263331 0.634634 0.681456 0.091 Uiso 1 1 calc R U . . .
C99 C 0.2210(7) 0.6994(5) 0.6725(6) 0.082(4) Uani 1 1 d . . . . .
H99 H 0.174761 0.693301 0.638313 0.099 Uiso 1 1 calc R U . . .
C100 C 0.2376(7) 0.7430(5) 0.6973(6) 0.086(4) Uani 1 1 d . . . . .
H100 H 0.202416 0.767177 0.679137 0.103 Uiso 1 1 calc R U . . .
C101 C 0.3031(7) 0.7530(5) 0.7475(5) 0.065(3) Uani 1 1 d . . . . .
C102 C 0.3086(6) 0.8018(5) 0.7683(5) 0.060(2) Uani 1 1 d . . . . .
C103 C 0.2810(8) 0.8418(5) 0.7290(6) 0.080(4) Uani 1 1 d . . . . .
H103 H 0.263021 0.842116 0.684633 0.096 Uiso 1 1 calc R U . . .
C104 C 0.2851(7) 0.8791(5) 0.7662(5) 0.077(3) Uani 1 1 d . . . . .
H104 H 0.276251 0.910469 0.753293 0.092 Uiso 1 1 calc R U . . .
C105 C 0.3048(7) 0.8621(5) 0.8277(5) 0.066(3) Uani 1 1 d . . . . .
C106 C 0.2959(7) 0.8812(5) 0.8796(5) 0.066(2) Uani 1 1 d . . . . .
C107 C 0.2682(8) 0.9308(5) 0.8715(5) 0.072(3) Uani 1 1 d . . . . .
C108 C 0.3198(9) 0.9672(6) 0.8840(6) 0.086(3) Uani 1 1 d . . . . .
C109 C 0.2968(11) 1.0130(6) 0.8733(7) 0.104(4) Uani 1 1 d . . . . .
C110 C 0.2220(11) 1.0225(6) 0.8580(6) 0.090(3) Uani 1 1 d . . . . .
C111 C 0.1703(11) 0.9897(6) 0.8477(7) 0.098(4) Uani 1 1 d . . . . .
C112 C 0.1967(8) 0.9453(5) 0.8522(6) 0.078(3) Uani 1 1 d . . . . .
C113 C 0.3024(6) 0.8581(5) 0.9318(5) 0.059(2) Uani 1 1 d . . . . .
C114 C 0.2652(7) 0.8710(5) 0.9748(5) 0.070(3) Uani 1 1 d . . . . .
H114 H 0.236686 0.898278 0.972873 0.084 Uiso 1 1 calc R U . . .
C115 C 0.2797(7) 0.8365(5) 1.0174(6) 0.080(3) Uani 1 1 d . . . . .
H115 H 0.260654 0.834842 1.049610 0.096 Uiso 1 1 calc R U . . .
C116 C 0.3273(7) 0.8034(5) 1.0068(5) 0.071(3) Uani 1 1 d . . . . .
C117 C 0.3642(7) 0.7675(5) 1.0516(5) 0.073(3) Uani 1 1 d . . . . .
C118 C 0.3821(8) 0.7802(7) 1.1141(6) 0.109(5) Uani 1 1 d . . . . .
H118 H 0.365090 0.808905 1.123958 0.130 Uiso 1 1 calc R U . . .
C119 C 0.4250(10) 0.7502(8) 1.1615(7) 0.131(6) Uani 1 1 d . . . . .
H119 H 0.434838 0.758932 1.203502 0.158 Uiso 1 1 calc R U . . .
C120 C 0.4526(8) 0.7113(7) 1.1524(6) 0.110(5) Uani 1 1 d . . . . .
H120 H 0.483601 0.693195 1.187090 0.133 Uiso 1 1 calc R U . . .
C121 C 0.4366(9) 0.6959(6) 1.0916(6) 0.105(5) Uani 1 1 d . . . . .
H121 H 0.454671 0.666797 1.084450 0.126 Uiso 1 1 calc R U . . .
C122 C 0.3929(7) 0.7245(6) 1.0405(5) 0.078(3) Uani 1 1 d . . . . .
C123 C 0.3804(7) 0.7030(5) 0.9807(5) 0.078(3) Uani 1 1 d . . . . .
C124 C 0.3124(7) 0.6900(5) 0.9305(5) 0.070(3) Uani 1 1 d . . . . .
H124 H 0.263241 0.701460 0.922924 0.084 Uiso 1 1 calc R U . . .
C125 C 0.3307(7) 0.6579(5) 0.8949(5) 0.077(3) Uani 1 1 d . . . . .
H125 H 0.296238 0.643105 0.858390 0.092 Uiso 1 1 calc R U . . .
C126 C 0.4091(7) 0.6507(5) 0.9218(5) 0.069(3) Uani 1 1 d . . . . .

loop_
_atom_site_aniso_label
_atom_site_aniso_U_11
_atom_site_aniso_U_22
_atom_site_aniso_U_33
_atom_site_aniso_U_23
_atom_site_aniso_U_13
_atom_site_aniso_U_12
Pd1 0.0405(4) 0.0535(6) 0.0686(5) 0.0010(4) 0.0246(4) -0.0006(4)
Pd2 0.0425(4) 0.0573(6) 0.0515(4) 0.0021(4) 0.0217(3) 0.0041(4)
Cl1 0.0426(14) 0.0565(18) 0.0589(14) 0.0024(12) 0.0216(11) 0.0009(13)
F1 0.100(5) 0.074(6) 0.105(4) 0.000(4) 0.038(4) 0.014(5)
F2 0.138(7) 0.063(6) 0.144(6) -0.015(5) 0.084(5) 0.005(5)
F3 0.210(11) 0.094(7) 0.112(5) -0.019(5) 0.091(6) 0.001(7)
F4 0.169(8) 0.101(7) 0.098(5) -0.015(5) 0.012(5) -0.007(6)
F5 0.097(5) 0.092(7) 0.103(5) -0.027(4) 0.013(4) 0.014(5)
F6 0.129(7) 0.060(5) 0.103(5) -0.003(3) 0.075(5) -0.007(5)
F7 0.149(8) 0.071(6) 0.154(7) 0.006(5) 0.120(6) -0.012(5)
F8 0.153(8) 0.062(4) 0.129(6) -0.006(4) 0.090(6) -0.020(5)
F9 0.104(6) 0.072(5) 0.091(4) -0.007(3) 0.056(4) 0.002(4)
F10 0.062(4) 0.081(5) 0.080(4) 0.000(3) 0.038(3) -0.009(4)
F11 0.061(4) 0.076(5) 0.061(3) 0.013(3) 0.017(3) -0.005(4)
F12 0.080(5) 0.081(5) 0.084(4) 0.030(3) 0.023(3) 0.000(4)
F13 0.090(5) 0.058(4) 0.107(5) 0.016(3) 0.035(4) -0.002(4)
F14 0.070(5) 0.077(5) 0.080(3) -0.010(3) 0.031(3) -0.011(4)
F15 0.059(4) 0.070(4) 0.054(3) 0.000(3) 0.026(3) -0.001(3)
N1 0.044(4) 0.048(5) 0.071(4) 0.000(3) 0.043(3) 0.004(3)
N2 0.057(5) 0.057(5) 0.096(5) -0.010(4) 0.033(4) -0.008(4)
N3 0.029(4) 0.049(4) 0.062(4) -0.005(3) 0.023(3) -0.006(3)
N4 0.043(4) 0.076(6) 0.056(4) -0.004(4) 0.028(3) 0.006(4)
N5 0.073(6) 0.065(5) 0.055(3) 0.006(3) 0.020(4) 0.003(4)
N6 0.048(4) 0.064(4) 0.053(4) 0.006(3) 0.026(3) 0.000(3)
C1 0.096(6) 0.050(8) 0.099(5) -0.009(5) 0.040(4) 0.007(6)
C2 0.135(8) 0.054(9) 0.109(5) -0.008(6) 0.065(5) 0.008(7)
C3 0.148(8) 0.060(9) 0.101(6) -0.015(6) 0.060(5) -0.005(7)
C4 0.139(8) 0.069(10) 0.092(6) -0.030(6) 0.033(5) -0.005(7)
C5 0.091(6) 0.063(9) 0.093(5) -0.017(6) 0.030(4) -0.007(6)
C6 0.089(6) 0.045(7) 0.086(5) -0.008(4) 0.035(4) 0.000(5)
C7 0.059(5) 0.051(6) 0.081(5) -0.001(4) 0.027(4) 0.006(4)
C8 0.053(6) 0.053(7) 0.097(6) -0.008(5) 0.029(5) -0.001(5)
C9 0.089(9) 0.077(9) 0.108(8) -0.026(6) 0.044(7) -0.029(7)
C10 0.085(9) 0.076(9) 0.116(8) -0.016(6) 0.045(7) -0.030(7)
C11 0.067(7) 0.060(7) 0.096(6) -0.002(4) 0.032(5) -0.010(6)
C12 0.068(8) 0.059(5) 0.104(6) 0.010(5) 0.042(6) -0.001(6)
C13 0.083(10) 0.061(6) 0.119(8) 0.013(6) 0.048(7) -0.003(7)
C14 0.095(11) 0.074(7) 0.130(9) 0.032(7) 0.064(8) 0.013(9)
C15 0.066(8) 0.080(7) 0.117(9) 0.030(6) 0.053(7) 0.010(7)
C16 0.050(7) 0.073(6) 0.096(6) 0.021(5) 0.041(6) 0.012(6)
C17 0.049(7) 0.063(4) 0.095(6) 0.011(4) 0.038(5) -0.001(5)
C18 0.036(5) 0.063(4) 0.063(5) 0.003(4) 0.027(4) 0.001(4)
C19 0.043(6) 0.072(6) 0.073(6) 0.006(5) 0.034(5) 0.009(5)
C20 0.053(6) 0.068(6) 0.067(6) 0.006(5) 0.035(5) 0.013(5)
C21 0.049(6) 0.047(4) 0.052(5) -0.010(4) 0.025(4) -0.002(4)
C22 0.020(4) 0.059(4) 0.056(4) 0.007(3) 0.017(3) 0.008(4)
C23 0.041(5) 0.058(4) 0.058(3) 0.005(3) 0.029(3) 0.004(4)
C24 0.039(5) 0.056(4) 0.060(3) 0.002(3) 0.030(3) 0.011(4)
C25 0.054(6) 0.058(4) 0.071(4) 0.001(3) 0.031(4) 0.007(4)
C26 0.069(8) 0.059(5) 0.083(4) 0.011(3) 0.023(4) -0.004(5)
C27 0.056(7) 0.060(5) 0.076(4) 0.017(3) 0.027(4) 0.004(4)
C28 0.053(6) 0.060(4) 0.060(3) 0.008(3) 0.025(4) 0.002(4)
C29 0.037(5) 0.060(6) 0.057(4) 0.004(4) 0.024(4) 0.003(4)
C30 0.056(6) 0.065(7) 0.078(6) -0.002(5) 0.020(5) -0.004(5)
C31 0.070(7) 0.095(9) 0.071(6) -0.020(5) 0.014(5) -0.004(6)
C32 0.056(6) 0.090(8) 0.051(4) -0.009(4) 0.015(4) 0.011(5)
C33 0.064(7) 0.092(6) 0.057(5) -0.010(4) 0.019(5) 0.015(6)
C34 0.080(9) 0.100(7) 0.073(6) -0.015(5) 0.040(6) 0.018(7)
C35 0.101(12) 0.158(12) 0.086(8) -0.006(8) 0.059(8) 0.035(10)
C36 0.114(13) 0.175(12) 0.042(6) 0.002(6) 0.035(7) 0.021(10)
C37 0.082(9) 0.159(11) 0.049(5) 0.012(5) 0.030(5) 0.035(8)
C38 0.067(7) 0.105(6) 0.053(5) -0.004(4) 0.028(5) 0.013(6)
C39 0.070(8) 0.090(5) 0.055(4) 0.006(3) 0.026(4) 0.008(5)
C40 0.073(8) 0.098(6) 0.065(5) 0.021(4) 0.034(5) 0.018(6)
C41 0.070(8) 0.081(5) 0.073(5) 0.024(4) 0.029(5) 0.015(6)
C42 0.065(6) 0.060(5) 0.064(4) 0.007(3) 0.022(4) 0.012(4)
C43 0.058(6) 0.058(4) 0.066(4) 0.004(3) 0.027(3) -0.001(4)
C44 0.066(7) 0.055(4) 0.070(6) 0.007(4) 0.034(5) -0.002(4)
C45 0.089(8) 0.054(5) 0.074(6) 0.011(4) 0.048(6) 0.002(5)
C46 0.083(8) 0.056(5) 0.113(8) 0.005(5) 0.072(7) 0.001(5)
C47 0.080(8) 0.054(5) 0.108(8) 0.003(5) 0.062(6) 0.003(5)
C48 0.058(7) 0.062(5) 0.071(6) 0.004(4) 0.034(5) 0.005(5)
C49 0.055(6) 0.060(5) 0.076(6) 0.010(4) 0.036(5) 0.006(5)
C50 0.044(5) 0.064(5) 0.062(4) 0.007(4) 0.031(3) 0.001(4)
C51 0.051(5) 0.064(5) 0.065(5) 0.001(4) 0.029(3) -0.006(4)
C52 0.052(5) 0.066(6) 0.063(5) 0.002(4) 0.021(4) -0.004(4)
C53 0.053(5) 0.061(5) 0.051(4) 0.000(3) 0.021(4) -0.002(4)
C54 0.040(5) 0.064(5) 0.060(4) 0.007(3) 0.027(4) 0.007(4)
C55 0.060(7) 0.081(7) 0.063(4) 0.012(4) 0.021(4) -0.004(6)
C56 0.064(7) 0.082(7) 0.071(6) 0.017(4) 0.033(5) 0.008(5)
C57 0.079(8) 0.085(8) 0.084(5) 0.024(5) 0.031(5) -0.002(6)
C58 0.061(7) 0.062(6) 0.083(5) 0.013(4) 0.039(4) 0.006(5)
C59 0.047(5) 0.067(5) 0.070(4) 0.009(3) 0.031(4) 0.002(4)
C60 0.045(4) 0.063(7) 0.073(3) 0.002(4) 0.037(3) -0.002(4)
C61 0.052(5) 0.063(8) 0.074(5) 0.012(5) 0.042(4) 0.009(5)
C62 0.066(6) 0.068(8) 0.070(5) 0.003(5) 0.043(4) 0.012(5)
C63 0.060(5) 0.052(6) 0.067(4) -0.001(4) 0.034(4) 0.006(4)
Pd3 0.0454(5) 0.0864(8) 0.0695(5) -0.0091(5) 0.0188(4) -0.0005(5)
Pd4 0.0419(5) 0.0835(8) 0.0608(5) -0.0098(4) 0.0245(4) -0.0066(5)
Cl2 0.0514(16) 0.093(3) 0.0728(17) -0.0091(16) 0.0288(13) -0.0029(17)
F16 0.116(7) 0.095(7) 0.111(5) -0.012(5) 0.041(5) 0.009(5)
F17 0.182(10) 0.123(9) 0.098(6) -0.016(5) 0.028(5) 0.014(7)
F18 0.195(11) 0.108(8) 0.124(7) -0.005(5) -0.027(7) -0.040(7)
F19 0.132(8) 0.132(10) 0.171(8) 0.017(7) 0.020(6) -0.057(7)
F20 0.118(7) 0.123(8) 0.122(6) 0.012(5) 0.034(5) -0.017(6)
F21 0.095(6) 0.146(7) 0.067(4) -0.010(4) 0.035(4) -0.023(6)
F22 0.139(9) 0.154(9) 0.107(5) 0.019(5) 0.050(5) -0.001(7)
F23 0.155(10) 0.109(6) 0.172(8) 0.027(5) 0.069(7) -0.009(7)
F24 0.158(9) 0.107(6) 0.139(6) -0.026(5) 0.070(6) -0.019(7)
F25 0.095(6) 0.099(6) 0.076(3) -0.016(3) 0.038(4) -0.018(5)
F26 0.067(4) 0.135(8) 0.204(9) 0.003(7) 0.026(6) -0.031(5)
F27 0.155(8) 0.105(7) 0.174(8) 0.003(7) 0.021(7) -0.062(7)
F28 0.170(9) 0.071(5) 0.150(7) -0.004(5) 0.083(7) 0.000(5)
F29 0.123(6) 0.099(8) 0.202(9) 0.019(6) 0.079(7) 0.025(5)
F30 0.065(4) 0.082(5) 0.168(7) 0.008(5) 0.061(5) -0.004(4)
N7 0.048(4) 0.094(7) 0.073(5) 0.001(4) 0.021(4) -0.007(4)
N8 0.060(5) 0.069(6) 0.092(6) -0.011(4) 0.013(4) 0.004(4)
N9 0.041(4) 0.079(5) 0.081(5) -0.017(4) 0.034(3) -0.002(4)
N10 0.044(4) 0.090(6) 0.065(5) -0.005(4) 0.042(3) -0.009(4)
N11 0.053(5) 0.079(5) 0.058(3) -0.009(3) 0.015(4) -0.003(4)
N12 0.031(4) 0.086(6) 0.074(4) -0.006(4) 0.033(4) -0.010(4)
C64 0.102(9) 0.093(10) 0.082(7) -0.001(5) 0.008(6) 0.000(6)
C65 0.129(10) 0.084(10) 0.087(8) -0.002(6) 0.007(7) 0.003(7)
C66 0.126(11) 0.094(11) 0.101(9) 0.005(6) -0.006(7) -0.015(7)
C67 0.111(10) 0.089(10) 0.114(9) 0.019(6) 0.006(7) -0.024(7)
C68 0.076(8) 0.096(10) 0.097(7) 0.015(6) 0.000(6) -0.009(6)
C69 0.078(7) 0.084(8) 0.082(6) 0.002(5) 0.003(5) -0.005(5)
C70 0.056(4) 0.095(7) 0.080(6) -0.004(5) 0.017(4) -0.005(4)
C71 0.062(5) 0.101(9) 0.102(8) -0.028(7) 0.009(5) 0.006(5)
C72 0.079(7) 0.096(8) 0.111(9) -0.023(7) 0.021(6) 0.010(6)
C73 0.088(7) 0.100(9) 0.129(10) -0.033(8) 0.003(7) 0.033(7)
C74 0.071(6) 0.089(8) 0.108(7) -0.022(6) 0.008(5) 0.021(5)
C75 0.059(7) 0.092(6) 0.097(6) -0.004(4) 0.013(5) 0.008(5)
C76 0.080(9) 0.097(8) 0.106(7) 0.004(6) 0.017(6) 0.007(7)
C77 0.092(11) 0.122(9) 0.112(8) 0.020(8) 0.002(7) 0.009(9)
C78 0.062(9) 0.130(10) 0.089(7) 0.002(6) 0.013(6) 0.005(7)
C79 0.044(6) 0.113(9) 0.086(6) -0.007(5) 0.028(4) 0.000(6)
C80 0.054(6) 0.096(6) 0.085(6) -0.009(4) 0.026(4) 0.002(5)
C81 0.046(5) 0.089(6) 0.075(5) -0.021(4) 0.030(4) -0.004(4)
C82 0.050(5) 0.104(8) 0.079(7) -0.013(5) 0.030(4) -0.013(5)
C83 0.044(5) 0.116(8) 0.071(6) -0.006(5) 0.042(4) -0.011(5)
C84 0.056(5) 0.080(7) 0.084(6) -0.016(5) 0.029(4) -0.013(4)
C85 0.047(5) 0.095(5) 0.082(5) -0.016(4) 0.036(4) -0.004(4)
C86 0.044(6) 0.095(5) 0.074(4) -0.009(3) 0.037(4) -0.014(5)
C87 0.043(6) 0.118(6) 0.073(4) -0.001(4) 0.040(4) -0.021(6)
C88 0.090(10) 0.120(6) 0.104(5) 0.014(4) 0.050(7) -0.013(7)
C89 0.111(12) 0.105(6) 0.117(5) 0.010(4) 0.047(8) -0.019(8)
C90 0.074(9) 0.101(6) 0.109(5) -0.004(4) 0.068(6) 0.006(7)
C91 0.052(7) 0.097(5) 0.078(4) -0.011(4) 0.044(5) -0.010(6)
C92 0.045(4) 0.085(6) 0.086(6) -0.008(5) 0.030(4) -0.004(4)
C93 0.050(4) 0.084(7) 0.091(7) -0.007(5) 0.035(5) -0.003(5)
C94 0.056(5) 0.107(9) 0.089(7) -0.026(6) 0.034(5) -0.003(5)
C95 0.051(4) 0.090(7) 0.055(5) -0.003(4) 0.031(3) -0.007(4)
C96 0.054(4) 0.083(5) 0.064(5) -0.011(4) 0.031(4) -0.001(4)
C97 0.050(5) 0.081(6) 0.079(6) -0.010(5) 0.030(4) -0.004(5)
C98 0.059(6) 0.097(8) 0.077(6) -0.020(6) 0.032(4) -0.011(5)
C99 0.058(7) 0.108(8) 0.072(7) -0.021(5) 0.016(5) -0.008(5)
C100 0.062(6) 0.104(8) 0.080(7) -0.020(6) 0.015(5) -0.002(6)
C101 0.049(5) 0.081(5) 0.065(5) -0.013(4) 0.023(4) -0.005(4)
C102 0.045(6) 0.079(5) 0.061(4) -0.002(3) 0.025(4) -0.003(5)
C103 0.093(10) 0.077(6) 0.066(5) -0.002(4) 0.028(6) 0.000(6)
C104 0.085(9) 0.077(6) 0.069(5) -0.002(4) 0.031(6) 0.003(7)
C105 0.052(7) 0.079(6) 0.071(4) -0.004(4) 0.028(5) -0.001(6)
C106 0.057(7) 0.073(5) 0.077(5) -0.010(4) 0.036(5) -0.017(5)
C107 0.069(4) 0.072(4) 0.083(7) -0.006(5) 0.039(6) -0.017(4)
C108 0.078(5) 0.081(5) 0.110(9) -0.005(7) 0.047(7) -0.025(4)
C109 0.118(6) 0.074(5) 0.128(11) -0.010(7) 0.055(8) -0.026(4)
C110 0.133(6) 0.075(5) 0.098(9) -0.003(7) 0.086(8) -0.002(5)
C111 0.113(6) 0.078(5) 0.118(10) 0.010(7) 0.060(8) 0.003(4)
C112 0.074(5) 0.078(5) 0.096(8) 0.006(6) 0.046(6) -0.008(4)
C113 0.038(6) 0.075(6) 0.079(5) -0.011(4) 0.038(5) -0.013(5)
C114 0.057(7) 0.083(8) 0.087(7) -0.016(5) 0.048(6) -0.007(5)
C115 0.063(8) 0.112(9) 0.082(7) -0.001(6) 0.047(6) 0.006(6)
C116 0.049(6) 0.104(8) 0.071(5) 0.000(5) 0.033(5) 0.000(5)
C117 0.046(6) 0.109(7) 0.066(4) 0.001(4) 0.023(5) -0.007(5)
C118 0.083(10) 0.179(13) 0.066(5) -0.001(6) 0.032(6) 0.029(10)
C119 0.106(13) 0.227(15) 0.071(6) 0.017(7) 0.045(8) 0.067(11)
C120 0.053(8) 0.214(15) 0.077(5) 0.017(7) 0.039(6) 0.044(9)
C121 0.095(11) 0.131(11) 0.076(5) 0.014(6) 0.018(6) 0.019(9)
C122 0.054(7) 0.112(8) 0.074(4) 0.010(4) 0.030(5) 0.003(6)
C123 0.052(5) 0.101(9) 0.078(4) 0.005(5) 0.022(4) 0.000(5)
C124 0.042(4) 0.102(10) 0.073(5) 0.018(5) 0.030(4) -0.008(5)
C125 0.049(5) 0.106(10) 0.071(6) 0.010(5) 0.020(4) -0.005(5)
C126 0.047(5) 0.091(7) 0.069(6) 0.006(4) 0.021(4) -0.010(5)

loop_
_atom_type_symbol
_atom_type_description
_atom_type_scat_dispersion_real
_atom_type_scat_dispersion_imag
_atom_type_scat_source
C C 0.0137 0.0067 'International Tables Vol C Tables 4.2.6.8 and 6.1.1.4'
H H 0.0000 0.0000 'International Tables Vol C Tables 4.2.6.8 and 6.1.1.4'
Cl Cl 0.3281 0.5435 'International Tables Vol C Tables 4.2.6.8 and 6.1.1.4'
F F 0.0583 0.0400 'International Tables Vol C Tables 4.2.6.8 and 6.1.1.4'
N N 0.0241 0.0134 'International Tables Vol C Tables 4.2.6.8 and 6.1.1.4'
Pd Pd 0.0375 3.1039 'International Tables Vol C Tables 4.2.6.8 and 6.1.1.4'

loop_
_geom_angle_atom_site_label_1
_geom_angle_atom_site_label_2
_geom_angle_atom_site_label_3
_geom_angle
_geom_angle_site_symmetry_1
_geom_angle_site_symmetry_3
_geom_angle_publ_flag
N1 Pd1 Cl1 88.0(3) . . ?
N1 Pd1 N3 171.4(3) . . ?
N2 Pd1 Cl1 178.1(3) . . ?
N2 Pd1 N1 90.4(4) . . ?
N2 Pd1 N3 90.7(4) . . ?
N3 Pd1 Cl1 90.8(2) . . ?
N4 Pd2 Cl1 94.8(2) . . ?
N5 Pd2 Cl1 164.7(3) . . ?
N5 Pd2 N4 87.0(4) . . ?
N5 Pd2 N6 90.4(4) . . ?
N6 Pd2 Cl1 87.7(2) . . ?
N6 Pd2 N4 177.4(4) . . ?
Pd1 Cl1 Pd2 102.79(10) . . ?
C60 N1 Pd1 128.9(7) . . ?
C60 N1 C63 105.3(8) . . ?
C63 N1 Pd1 118.0(7) . . ?
C8 N2 Pd1 120.5(8) . . ?
C11 N2 Pd1 132.3(9) . . ?
C11 N2 C8 107.0(10) . . ?
C18 N3 Pd1 129.8(7) . . ?
C18 N3 C21 105.8(9) . . ?
C21 N3 Pd1 121.0(7) . . ?
C29 N4 Pd2 119.1(6) . . ?
C32 N4 Pd2 125.5(7) . . ?
C32 N4 C29 104.0(9) . . ?
C39 N5 Pd2 132.5(9) . . ?
C42 N5 Pd2 114.5(7) . . ?
C42 N5 C39 107.4(10) . . ?
C50 N6 Pd2 119.2(7) . . ?
C53 N6 Pd2 134.1(8) . . ?
C53 N6 C50 106.1(9) . . ?
F1 C1 C2 115.6(14) . . ?
F1 C1 C6 121.0(12) . . ?
C2 C1 C6 123.3(14) . . ?
F2 C2 C1 120.2(15) . . ?
F2 C2 C3 121.9(14) . . ?
C3 C2 C1 117.8(17) . . ?
C2 C3 F3 120.0(17) . . ?
C4 C3 F3 116.2(15) . . ?
C4 C3 C2 123.8(15) . . ?
F4 C4 C5 116.2(16) . . ?
C3 C4 F4 124.2(14) . . ?
C3 C4 C5 119.5(15) . . ?
F5 C5 C4 121.2(13) . . ?
F5 C5 C6 119.5(12) . . ?
C6 C5 C4 119.3(15) . . ?
C1 C6 C5 116.1(12) . . ?
C1 C6 C7 119.4(12) . . ?
C5 C6 C7 124.5(13) . . ?
C8 C7 C6 117.1(11) . . ?
C63 C7 C6 116.3(11) . . ?
C63 C7 C8 126.5(11) . . ?
N2 C8 C9 108.4(12) . . ?
C7 C8 N2 125.4(11) . . ?
C7 C8 C9 125.6(12) . . ?
C8 C9 H9 127.1 . . ?
C10 C9 C8 105.7(13) . . ?
C10 C9 H9 127.1 . . ?
C9 C10 H10 125.3 . . ?
C9 C10 C11 109.4(14) . . ?
C11 C10 H10 125.3 . . ?
N2 C11 C10 109.2(12) . . ?
N2 C11 C12 125.5(12) . . ?
C10 C11 C12 124.4(13) . . ?
C13 C12 C11 112.6(13) . . ?
C17 C12 C11 127.7(12) . . ?
C17 C12 C13 119.7(12) . . ?
C12 C13 H13 119.9 . . ?
C12 C13 C14 120.2(14) . . ?
C14 C13 H13 119.9 . . ?
C13 C14 H14 120.5 . . ?
C15 C14 C13 119.1(14) . . ?
C15 C14 H14 120.5 . . ?
C14 C15 H15 118.2 . . ?
C14 C15 C16 123.6(14) . . ?
C16 C15 H15 118.2 . . ?
C15 C16 H16 120.8 . . ?
C15 C16 C17 118.5(13) . . ?
C17 C16 H16 120.8 . . ?
C12 C17 C16 119.0(12) . . ?
C12 C17 C18 128.4(11) . . ?
C16 C17 C18 112.4(11) . . ?
N3 C18 C17 124.2(10) . . ?
N3 C18 C19 110.6(10) . . ?
C19 C18 C17 125.2(10) . . ?
C18 C19 H19 126.2 . . ?
C20 C19 C18 107.7(10) . . ?
C20 C19 H19 126.2 . . ?
C19 C20 H20 126.9 . . ?
C19 C20 C21 106.2(11) . . ?
C21 C20 H20 126.9 . . ?
C20 C21 N3 109.5(10) . . ?
C22 C21 N3 119.5(9) . . ?
C22 C21 C20 130.9(11) . . ?
C21 C22 C23 124.2(9) . . ?
C21 C22 C29 117.6(10) . . ?
C29 C22 C23 118.0(9) . . ?
C24 C23 C22 125.0(9) . . ?
C24 C23 C28 114.0(11) . . ?
C28 C23 C22 120.5(9) . . ?
F15 C24 C23 118.7(10) . . ?
F15 C24 C25 116.9(9) . . ?
C25 C24 C23 124.2(10) . . ?
F14 C25 C24 120.2(10) . . ?
F14 C25 C26 119.9(12) . . ?
C26 C25 C24 119.9(11) . . ?
F13 C26 C25 120.0(11) . . ?
F13 C26 C27 120.7(11) . . ?
C27 C26 C25 119.3(13) . . ?
F12 C27 C28 119.0(10) . . ?
C26 C27 F12 119.8(12) . . ?
C26 C27 C28 121.2(11) . . ?
F11 C28 C23 121.4(11) . . ?
F11 C28 C27 117.2(9) . . ?
C27 C28 C23 121.3(10) . . ?
N4 C29 C22 125.1(10) . . ?
N4 C29 C30 111.3(10) . . ?
C30 C29 C22 122.6(10) . . ?
C29 C30 H30 126.6 . . ?
C31 C30 C29 106.8(12) . . ?
C31 C30 H30 126.6 . . ?
C30 C31 H31 126.7 . . ?
C30 C31 C32 106.5(11) . . ?
C32 C31 H31 126.7 . . ?
N4 C32 C31 111.4(11) . . ?
N4 C32 C33 125.6(12) . . ?
C31 C32 C33 122.3(11) . . ?
C34 C33 C32 117.4(14) . . ?
C38 C33 C32 124.3(12) . . ?
C38 C33 C34 117.7(12) . . ?
C33 C34 H34 119.0 . . ?
C35 C34 C33 122.0(16) . . ?
C35 C34 H34 119.0 . . ?
C34 C35 H35 119.1 . . ?
C36 C35 C34 121.8(18) . . ?
C36 C35 H35 119.1 . . ?
C35 C36 H36 118.9 . . ?
C35 C36 C37 122.3(14) . . ?
C37 C36 H36 118.9 . . ?
C36 C37 H37 121.3 . . ?
C36 C37 C38 117.3(15) . . ?
C38 C37 H37 121.3 . . ?
C33 C38 C37 118.7(13) . . ?
C33 C38 C39 128.3(11) . . ?
C39 C38 C37 113.0(14) . . ?
N5 C39 C38 124.1(12) . . ?
N5 C39 C40 108.1(11) . . ?
C40 C39 C38 127.4(11) . . ?
C39 C40 H40 124.7 . . ?
C41 C40 C39 110.7(11) . . ?
C41 C40 H40 124.7 . . ?
C40 C41 H41 127.9 . . ?
C40 C41 C42 104.3(13) . . ?
C42 C41 H41 127.9 . . ?
N5 C42 C41 109.4(10) . . ?
N5 C42 C43 122.5(10) . . ?
C43 C42 C41 125.8(12) . . ?
C42 C43 C44 116.1(10) . . ?
C50 C43 C42 127.3(12) . . ?
C50 C43 C44 116.3(10) . . ?
C45 C44 C43 123.9(11) . . ?
C45 C44 C49 116.7(12) . . ?
C49 C44 C43 119.4(11) . . ?
F6 C45 C44 118.9(12) . . ?
F6 C45 C46 117.1(11) . . ?
C44 C45 C46 124.0(12) . . ?
F7 C46 C45 121.1(12) . . ?
F7 C46 C47 123.9(12) . . ?
C47 C46 C45 114.8(11) . . ?
F8 C47 C46 116.0(11) . . ?
C48 C47 F8 120.0(12) . . ?
C48 C47 C46 123.8(13) . . ?
F9 C48 C47 119.5(12) . . ?
F9 C48 C49 122.9(11) . . ?
C47 C48 C49 117.6(12) . . ?
F10 C49 C44 120.6(11) . . ?
F10 C49 C48 116.5(11) . . ?
C44 C49 C48 122.9(11) . . ?
C43 C50 N6 122.7(10) . . ?
C51 C50 N6 108.6(10) . . ?
C51 C50 C43 128.4(12) . . ?
C50 C51 H51 125.2 . . ?
C52 C51 C50 109.7(11) . . ?
C52 C51 H51 125.2 . . ?
C51 C52 H52 125.9 . . ?
C51 C52 C53 108.3(10) . . ?
C53 C52 H52 125.9 . . ?
N6 C53 C52 107.3(10) . . ?
N6 C53 C54 129.9(10) . . ?
C52 C53 C54 122.0(9) . . ?
C55 C54 C53 112.9(10) . . ?
C59 C54 C53 128.5(9) . . ?
C59 C54 C55 118.1(10) . . ?
C54 C55 H55 119.6 . . ?
C56 C55 C54 120.8(12) . . ?
C56 C55 H55 119.6 . . ?
C55 C56 H56 119.9 . . ?
C57 C56 C55 120.3(12) . . ?
C57 C56 H56 119.9 . . ?
C56 C57 H57 120.5 . . ?
C58 C57 C56 119.0(13) . . ?
C58 C57 H57 120.5 . . ?
C57 C58 H58 118.0 . . ?
C57 C58 C59 124.1(13) . . ?
C59 C58 H58 118.0 . . ?
C54 C59 C58 117.6(10) . . ?
C54 C59 C60 128.2(10) . . ?
C58 C59 C60 114.0(11) . . ?
N1 C60 C59 118.2(9) . . ?
N1 C60 C61 112.2(10) . . ?
C61 C60 C59 128.5(10) . . ?
C60 C61 H61 127.2 . . ?
C62 C61 C60 105.7(11) . . ?
C62 C61 H61 127.2 . . ?
C61 C62 H62 125.3 . . ?
C61 C62 C63 109.3(10) . . ?
C63 C62 H62 125.3 . . ?
C7 C63 N1 119.7(10) . . ?
C62 C63 N1 107.2(10) . . ?
C62 C63 C7 132.0(11) . . ?
N7 Pd3 Cl2 90.2(3) . . ?
N7 Pd3 N9 170.8(4) . . ?
N8 Pd3 Cl2 178.8(4) . . ?
N8 Pd3 N7 88.8(5) . . ?
N8 Pd3 N9 91.6(4) . . ?
N9 Pd3 Cl2 89.5(3) . . ?
N10 Pd4 Cl2 92.9(3) . . ?
N11 Pd4 Cl2 165.1(3) . . ?
N11 Pd4 N10 88.9(4) . . ?
N11 Pd4 N12 89.6(4) . . ?
N12 Pd4 Cl2 88.8(3) . . ?
N12 Pd4 N10 178.3(3) . . ?
Pd3 Cl2 Pd4 101.77(12) . . ?
C123 N7 Pd3 126.2(10) . . ?
C123 N7 C126 109.1(10) . . ?
C126 N7 Pd3 118.4(8) . . ?
C71 N8 Pd3 121.4(9) . . ?
C74 N8 Pd3 129.2(10) . . ?
C74 N8 C71 109.2(12) . . ?
C81 N9 Pd3 128.5(9) . . ?
C81 N9 C84 107.7(11) . . ?
C84 N9 Pd3 119.6(8) . . ?
C92 N10 Pd4 121.2(8) . . ?
C92 N10 C95 107.1(10) . . ?
C95 N10 Pd4 122.4(7) . . ?
C102 N11 Pd4 131.0(9) . . ?
C102 N11 C105 106.4(10) . . ?
C105 N11 Pd4 117.9(7) . . ?
C113 N12 Pd4 115.2(7) . . ?
C116 N12 Pd4 133.6(9) . . ?
C116 N12 C113 111.0(10) . . ?
F16 C64 C65 117.4(16) . . ?
C69 C64 F16 119.6(15) . . ?
C69 C64 C65 122.9(19) . . ?
F17 C65 C64 115.4(19) . . ?
C66 C65 F17 127.4(19) . . ?
C66 C65 C64 116.7(19) . . ?
C65 C66 F18 117(2) . . ?
C65 C66 C67 125(2) . . ?
C67 C66 F18 118(2) . . ?
F19 C67 C66 122.2(19) . . ?
F19 C67 C68 121(2) . . ?
C66 C67 C68 117(2) . . ?
F20 C68 C67 116.2(18) . . ?
F20 C68 C69 122.0(15) . . ?
C69 C68 C67 121.7(19) . . ?
C64 C69 C68 116.1(16) . . ?
C64 C69 C70 123.3(16) . . ?
C68 C69 C70 120.5(15) . . ?
C71 C70 C69 117.9(14) . . ?
C71 C70 C126 124.5(13) . . ?
C126 C70 C69 115.5(12) . . ?
C70 C71 N8 125.9(14) . . ?
C70 C71 C72 126.7(15) . . ?
C72 C71 N8 107.0(12) . . ?
C71 C72 H72 125.7 . . ?
C71 C72 C73 108.6(14) . . ?
C73 C72 H72 125.7 . . ?
C72 C73 H73 127.5 . . ?
C72 C73 C74 105.0(14) . . ?
C74 C73 H73 127.5 . . ?
N8 C74 C73 110.1(13) . . ?
N8 C74 C75 125.4(14) . . ?
C73 C74 C75 122.6(13) . . ?
C76 C75 C74 111.7(14) . . ?
C76 C75 C80 121.5(13) . . ?
C80 C75 C74 126.6(14) . . ?
C75 C76 H76 120.2 . . ?
C75 C76 C77 119.6(16) . . ?
C77 C76 H76 120.2 . . ?
C76 C77 H77 120.2 . . ?
C78 C77 C76 119.6(16) . . ?
C78 C77 H77 120.2 . . ?
C77 C78 H78 120.3 . . ?
C77 C78 C79 119.5(14) . . ?
C79 C78 H78 120.3 . . ?
C78 C79 H79 118.5 . . ?
C78 C79 C80 123.1(15) . . ?
C80 C79 H79 118.5 . . ?
C75 C80 C81 127.9(12) . . ?
C79 C80 C75 116.3(14) . . ?
C79 C80 C81 115.6(14) . . ?
N9 C81 C80 123.9(13) . . ?
N9 C81 C82 109.2(13) . . ?
C82 C81 C80 126.9(12) . . ?
C81 C82 H82 125.5 . . ?
C83 C82 C81 109.0(12) . . ?
C83 C82 H82 125.5 . . ?
C82 C83 H83 125.9 . . ?
C82 C83 C84 108.2(13) . . ?
C84 C83 H83 125.9 . . ?
N9 C84 C83 105.8(12) . . ?
C85 C84 N9 119.5(12) . . ?
C85 C84 C83 134.0(14) . . ?
C84 C85 C86 121.1(12) . . ?
C84 C85 C92 119.9(14) . . ?
C92 C85 C86 119.0(12) . . ?
C87 C86 C85 122.1(12) . . ?
C87 C86 C91 113.1(14) . . ?
C91 C86 C85 124.8(11) . . ?
F21 C87 C86 120.0(14) . . ?
F21 C87 C88 115.2(13) . . ?
C88 C87 C86 124.6(15) . . ?
F22 C88 C89 118.2(18) . . ?
C87 C88 F22 121.0(16) . . ?
C87 C88 C89 120.9(16) . . ?
F23 C89 C88 122.5(16) . . ?
F23 C89 C90 121.8(17) . . ?
C90 C89 C88 115.7(18) . . ?
C89 C90 F24 118.4(16) . . ?
C91 C90 F24 115.3(14) . . ?
C91 C90 C89 126.1(16) . . ?
F25 C91 C86 116.1(13) . . ?
F25 C91 C90 124.5(13) . . ?
C90 C91 C86 119.3(13) . . ?
C85 C92 N10 125.6(13) . . ?
C85 C92 C93 125.2(12) . . ?
C93 C92 N10 108.8(11) . . ?
C92 C93 H93 126.2 . . ?
C92 C93 C94 107.6(12) . . ?
C94 C93 H93 126.2 . . ?
C93 C94 H94 125.6 . . ?
C95 C94 C93 108.8(12) . . ?
C95 C94 H94 125.6 . . ?
N10 C95 C96 123.9(11) . . ?
C94 C95 N10 107.5(10) . . ?
C94 C95 C96 127.7(12) . . ?
C97 C96 C95 114.1(12) . . ?
C101 C96 C95 128.6(13) . . ?
C101 C96 C97 116.1(11) . . ?
C96 C97 H97 118.1 . . ?
C98 C97 C96 123.8(13) . . ?
C98 C97 H97 118.1 . . ?
C97 C98 H98 120.9 . . ?
C99 C98 C97 118.1(14) . . ?
C99 C98 H98 120.9 . . ?
C98 C99 H99 120.8 . . ?
C98 C99 C100 118.4(12) . . ?
C100 C99 H99 120.8 . . ?
C99 C100 H100 118.8 . . ?
C99 C100 C101 122.5(14) . . ?
C101 C100 H100 118.8 . . ?
C96 C101 C100 121.1(13) . . ?
C96 C101 C102 125.2(11) . . ?
C100 C101 C102 113.7(12) . . ?
N11 C102 C101 123.6(11) . . ?
N11 C102 C103 108.3(11) . . ?
C103 C102 C101 126.6(10) . . ?
C102 C103 H103 125.7 . . ?
C104 C103 C102 108.5(11) . . ?
C104 C103 H103 125.7 . . ?
C103 C104 H104 126.6 . . ?
C103 C104 C105 106.9(13) . . ?
C105 C104 H104 126.6 . . ?
C104 C105 N11 109.0(10) . . ?
C106 C105 N11 118.9(11) . . ?
C106 C105 C104 131.2(13) . . ?
C105 C106 C107 114.9(11) . . ?
C113 C106 C105 125.5(13) . . ?
C113 C106 C107 119.2(11) . . ?
C108 C107 C106 120.1(13) . . ?
C112 C107 C106 127.1(13) . . ?
C112 C107 C108 112.8(15) . . ?
F26 C108 C107 120.3(15) . . ?
F26 C108 C109 117.1(15) . . ?
C109 C108 C107 122.2(16) . . ?
F27 C109 C108 121.5(18) . . ?
F27 C109 C110 120.3(18) . . ?
C110 C109 C108 117.9(17) . . ?
C109 C110 F28 118.5(17) . . ?
C111 C110 F28 118.8(18) . . ?
C111 C110 C109 122.5(18) . . ?
F29 C111 C112 121.7(17) . . ?
C110 C111 F29 122.3(17) . . ?
C110 C111 C112 115.5(18) . . ?
C107 C112 F30 114.8(14) . . ?
C107 C112 C111 128.4(16) . . ?
C111 C112 F30 116.7(14) . . ?
N12 C113 C114 105.0(10) . . ?
C106 C113 N12 129.5(11) . . ?
C106 C113 C114 125.3(13) . . ?
C113 C114 H114 126.7 . . ?
C115 C114 C113 106.7(12) . . ?
C115 C114 H114 126.7 . . ?
C114 C115 H115 125.1 . . ?
C114 C115 C116 109.7(11) . . ?
C116 C115 H115 125.1 . . ?
N12 C116 C115 107.5(12) . . ?
N12 C116 C117 129.7(12) . . ?
C115 C116 C117 122.2(11) . . ?
C118 C117 C116 114.1(14) . . ?
C118 C117 C122 117.3(13) . . ?
C122 C117 C116 128.0(11) . . ?
C117 C118 H118 120.5 . . ?
C119 C118 C117 119.0(17) . . ?
C119 C118 H118 120.5 . . ?
C118 C119 H119 117.7 . . ?
C120 C119 C118 124.6(15) . . ?
C120 C119 H119 117.7 . . ?
C119 C120 H120 120.1 . . ?
C119 C120 C121 119.8(15) . . ?
C121 C120 H120 120.1 . . ?
C120 C121 H121 120.4 . . ?
C120 C121 C122 119.2(16) . . ?
C122 C121 H121 120.4 . . ?
C117 C122 C123 127.8(12) . . ?
C121 C122 C117 120.1(13) . . ?
C121 C122 C123 112.0(14) . . ?
N7 C123 C122 119.2(11) . . ?
N7 C123 C124 107.9(12) . . ?
C124 C123 C122 131.0(13) . . ?
C123 C124 H124 126.1 . . ?
C125 C124 C123 107.8(12) . . ?
C125 C124 H124 126.1 . . ?
C124 C125 H125 126.0 . . ?
C124 C125 C126 108.1(12) . . ?
C126 C125 H125 126.0 . . ?
C70 C126 N7 122.4(11) . . ?
C125 C126 N7 106.8(12) . . ?
C125 C126 C70 130.6(13) . . ?

loop_
_geom_bond_atom_site_label_1
_geom_bond_atom_site_label_2
_geom_bond_distance
_geom_bond_site_symmetry_2
_geom_bond_publ_flag
Pd1 Cl1 2.332(3) . ?
Pd1 N1 2.012(8) . ?
Pd1 N2 1.964(10) . ?
Pd1 N3 2.041(8) . ?
Pd2 Cl1 2.365(3) . ?
Pd2 N4 2.003(9) . ?
Pd2 N5 1.991(9) . ?
Pd2 N6 1.997(9) . ?
F1 C1 1.342(14) . ?
F2 C2 1.299(17) . ?
F3 C3 1.353(15) . ?
F4 C4 1.361(17) . ?
F5 C5 1.332(16) . ?
F6 C45 1.329(13) . ?
F7 C46 1.310(13) . ?
F8 C47 1.360(14) . ?
F9 C48 1.347(13) . ?
F10 C49 1.349(12) . ?
F11 C28 1.340(11) . ?
F12 C27 1.366(12) . ?
F13 C26 1.313(14) . ?
F14 C25 1.346(12) . ?
F15 C24 1.365(11) . ?
N1 C60 1.339(13) . ?
N1 C63 1.425(12) . ?
N2 C8 1.413(15) . ?
N2 C11 1.306(15) . ?
N3 C18 1.313(12) . ?
N3 C21 1.415(13) . ?
N4 C29 1.383(13) . ?
N4 C32 1.366(13) . ?
N5 C39 1.387(13) . ?
N5 C42 1.357(15) . ?
N6 C50 1.401(14) . ?
N6 C53 1.401(13) . ?
C1 C2 1.388(18) . ?
C1 C6 1.396(18) . ?
C2 C3 1.33(2) . ?
C3 C4 1.33(2) . ?
C4 C5 1.428(19) . ?
C5 C6 1.409(17) . ?
C6 C7 1.489(16) . ?
C7 C8 1.406(17) . ?
C7 C63 1.399(16) . ?
C8 C9 1.419(17) . ?
C9 H9 0.9500 . ?
C9 C10 1.326(18) . ?
C10 H10 0.9500 . ?
C10 C11 1.427(18) . ?
C11 C12 1.488(18) . ?
C12 C13 1.406(17) . ?
C12 C17 1.388(17) . ?
C13 H13 0.9500 . ?
C13 C14 1.426(18) . ?
C14 H14 0.9500 . ?
C14 C15 1.310(18) . ?
C15 H15 0.9500 . ?
C15 C16 1.398(17) . ?
C16 H16 0.9500 . ?
C16 C17 1.431(16) . ?
C17 C18 1.482(16) . ?
C18 C19 1.429(15) . ?
C19 H19 0.9500 . ?
C19 C20 1.349(15) . ?
C20 H20 0.9500 . ?
C20 C21 1.403(14) . ?
C21 C22 1.380(14) . ?
C22 C23 1.495(15) . ?
C22 C29 1.462(14) . ?
C23 C24 1.376(14) . ?
C23 C28 1.418(14) . ?
C24 C25 1.365(15) . ?
C25 C26 1.365(15) . ?
C26 C27 1.340(16) . ?
C27 C28 1.389(16) . ?
C29 C30 1.388(15) . ?
C30 H30 0.9500 . ?
C30 C31 1.368(17) . ?
C31 H31 0.9500 . ?
C31 C32 1.400(18) . ?
C32 C33 1.466(17) . ?
C33 C34 1.418(17) . ?
C33 C38 1.386(18) . ?
C34 H34 0.9500 . ?
C34 C35 1.350(18) . ?
C35 H35 0.9500 . ?
C35 C36 1.26(2) . ?
C36 H36 0.9500 . ?
C36 C37 1.44(2) . ?
C37 H37 0.9500 . ?
C37 C38 1.444(15) . ?
C38 C39 1.429(18) . ?
C39 C40 1.396(18) . ?
C40 H40 0.9500 . ?
C40 C41 1.354(17) . ?
C41 H41 0.9500 . ?
C41 C42 1.469(15) . ?
C42 C43 1.401(15) . ?
C43 C44 1.507(16) . ?
C43 C50 1.373(15) . ?
C44 C45 1.364(16) . ?
C44 C49 1.374(16) . ?
C45 C46 1.406(17) . ?
C46 C47 1.385(16) . ?
C47 C48 1.359(16) . ?
C48 C49 1.376(16) . ?
C50 C51 1.374(14) . ?
C51 H51 0.9500 . ?
C51 C52 1.331(15) . ?
C52 H52 0.9500 . ?
C52 C53 1.419(15) . ?
C53 C54 1.467(15) . ?
C54 C55 1.416(13) . ?
C54 C59 1.386(15) . ?
C55 H55 0.9500 . ?
C55 C56 1.388(16) . ?
C56 H56 0.9500 . ?
C56 C57 1.350(18) . ?
C57 H57 0.9500 . ?
C57 C58 1.342(15) . ?
C58 H58 0.9500 . ?
C58 C59 1.398(15) . ?
C59 C60 1.501(15) . ?
C60 C61 1.372(14) . ?
C61 H61 0.9500 . ?
C61 C62 1.371(16) . ?
C62 H62 0.9500 . ?
C62 C63 1.374(15) . ?
Pd3 Cl2 2.321(4) . ?
Pd3 N7 2.038(10) . ?
Pd3 N8 1.974(11) . ?
Pd3 N9 2.058(10) . ?
Pd4 Cl2 2.354(3) . ?
Pd4 N10 2.055(8) . ?
Pd4 N11 1.967(9) . ?
Pd4 N12 2.026(9) . ?
F16 C64 1.378(19) . ?
F17 C65 1.36(2) . ?
F18 C66 1.387(19) . ?
F19 C67 1.32(2) . ?
F20 C68 1.321(19) . ?
F21 C87 1.327(14) . ?
F22 C88 1.353(16) . ?
F23 C89 1.348(19) . ?
F24 C90 1.366(16) . ?
F25 C91 1.308(13) . ?
F26 C108 1.344(17) . ?
F27 C109 1.353(18) . ?
F28 C110 1.366(17) . ?
F29 C111 1.350(19) . ?
F30 C112 1.373(15) . ?
N7 C123 1.346(16) . ?
N7 C126 1.408(15) . ?
N8 C71 1.417(16) . ?
N8 C74 1.310(16) . ?
N9 C81 1.358(14) . ?
N9 C84 1.414(16) . ?
N10 C92 1.390(14) . ?
N10 C95 1.419(15) . ?
N11 C102 1.379(13) . ?
N11 C105 1.420(15) . ?
N12 C113 1.386(15) . ?
N12 C116 1.356(14) . ?
C64 C65 1.43(2) . ?
C64 C69 1.34(2) . ?
C65 C66 1.29(2) . ?
C66 C67 1.34(3) . ?
C67 C68 1.41(2) . ?
C68 C69 1.39(2) . ?
C69 C70 1.505(19) . ?
C70 C71 1.383(18) . ?
C70 C126 1.405(18) . ?
C71 C72 1.378(19) . ?
C72 H72 0.9500 . ?
C72 C73 1.413(19) . ?
C73 H73 0.9500 . ?
C73 C74 1.425(19) . ?
C74 C75 1.513(18) . ?
C75 C76 1.381(19) . ?
C75 C80 1.417(19) . ?
C76 H76 0.9500 . ?
C76 C77 1.436(19) . ?
C77 H77 0.9500 . ?
C77 C78 1.38(2) . ?
C78 H78 0.9500 . ?
C78 C79 1.383(19) . ?
C79 H79 0.9500 . ?
C79 C80 1.411(16) . ?
C80 C81 1.450(19) . ?
C81 C82 1.372(17) . ?
C82 H82 0.9500 . ?
C82 C83 1.348(17) . ?
C83 H83 0.9500 . ?
C83 C84 1.417(16) . ?
C84 C85 1.347(17) . ?
C85 C86 1.496(18) . ?
C85 C92 1.371(17) . ?
C86 C87 1.398(16) . ?
C86 C91 1.474(17) . ?
C87 C88 1.33(2) . ?
C88 C89 1.40(2) . ?
C89 C90 1.36(2) . ?
C90 C91 1.314(19) . ?
C92 C93 1.378(17) . ?
C93 H93 0.9500 . ?
C93 C94 1.398(17) . ?
C94 H94 0.9500 . ?
C94 C95 1.372(17) . ?
C95 C96 1.460(16) . ?
C96 C97 1.401(17) . ?
C96 C101 1.338(17) . ?
C97 H97 0.9500 . ?
C97 C98 1.380(16) . ?
C98 H98 0.9500 . ?
C98 C99 1.360(18) . ?
C99 H99 0.9500 . ?
C99 C100 1.370(18) . ?
C100 H100 0.9500 . ?
C100 C101 1.374(15) . ?
C101 C102 1.483(17) . ?
C102 C103 1.439(17) . ?
C103 H103 0.9500 . ?
C103 C104 1.365(17) . ?
C104 H104 0.9500 . ?
C104 C105 1.413(15) . ?
C105 C106 1.392(16) . ?
C106 C107 1.517(18) . ?
C106 C113 1.344(15) . ?
C107 C108 1.395(18) . ?
C107 C112 1.335(18) . ?
C108 C109 1.39(2) . ?
C109 C110 1.37(2) . ?
C110 C111 1.33(2) . ?
C111 C112 1.37(2) . ?
C113 C114 1.479(15) . ?
C114 H114 0.9500 . ?
C114 C115 1.357(17) . ?
C115 H115 0.9500 . ?
C115 C116 1.407(17) . ?
C116 C117 1.447(18) . ?
C117 C118 1.403(17) . ?
C117 C122 1.423(19) . ?
C118 H118 0.9500 . ?
C118 C119 1.39(2) . ?
C119 H119 0.9500 . ?
C119 C120 1.30(2) . ?
C120 H120 0.9500 . ?
C120 C121 1.393(18) . ?
C121 H121 0.9500 . ?
C121 C122 1.421(18) . ?
C122 C123 1.451(18) . ?
C123 C124 1.422(16) . ?
C124 H124 0.9500 . ?
C124 C125 1.375(18) . ?
C125 H125 0.9500 . ?
C125 C126 1.402(16) . ?

loop_
_geom_torsion_atom_site_label_1
_geom_torsion_atom_site_label_2
_geom_torsion_atom_site_label_3
_geom_torsion_atom_site_label_4
_geom_torsion
_geom_torsion_site_symmetry_1
_geom_torsion_site_symmetry_2
_geom_torsion_site_symmetry_3
_geom_torsion_site_symmetry_4
_geom_torsion_publ_flag
Pd1 N1 C60 C59 48.5(15) . . . . ?
Pd1 N1 C60 C61 -142.6(8) . . . . ?
Pd1 N1 C63 C7 -42.8(13) . . . . ?
Pd1 N1 C63 C62 148.3(8) . . . . ?
Pd1 N2 C8 C7 15.6(17) . . . . ?
Pd1 N2 C8 C9 -172.7(9) . . . . ?
Pd1 N2 C11 C10 174.1(9) . . . . ?
Pd1 N2 C11 C12 -16(2) . . . . ?
Pd1 N3 C18 C17 -22.6(15) . . . . ?
Pd1 N3 C18 C19 158.2(7) . . . . ?
Pd1 N3 C21 C20 -158.3(7) . . . . ?
Pd1 N3 C21 C22 23.8(12) . . . . ?
Pd2 N4 C29 C22 46.3(13) . . . . ?
Pd2 N4 C29 C30 -145.4(8) . . . . ?
Pd2 N4 C32 C31 142.6(9) . . . . ?
Pd2 N4 C32 C33 -46.7(17) . . . . ?
Pd2 N5 C39 C38 -39.4(18) . . . . ?
Pd2 N5 C39 C40 147.0(10) . . . . ?
Pd2 N5 C42 C41 -153.8(8) . . . . ?
Pd2 N5 C42 C43 42.5(15) . . . . ?
Pd2 N6 C50 C43 -11.1(14) . . . . ?
Pd2 N6 C50 C51 174.6(7) . . . . ?
Pd2 N6 C53 C52 -172.2(8) . . . . ?
Pd2 N6 C53 C54 -2.6(18) . . . . ?
F1 C1 C2 F2 1(2) . . . . ?
F1 C1 C2 C3 176.9(14) . . . . ?
F1 C1 C6 C5 -175.6(12) . . . . ?
F1 C1 C6 C7 5(2) . . . . ?
F2 C2 C3 F3 -4(3) . . . . ?
F2 C2 C3 C4 176.9(16) . . . . ?
F3 C3 C4 F4 2(3) . . . . ?
F3 C3 C4 C5 178.0(13) . . . . ?
F4 C4 C5 F5 -1(2) . . . . ?
F4 C4 C5 C6 -179.7(13) . . . . ?
F5 C5 C6 C1 178.4(13) . . . . ?
F5 C5 C6 C7 -3(2) . . . . ?
F6 C45 C46 F7 0(2) . . . . ?
F6 C45 C46 C47 175.3(12) . . . . ?
F7 C46 C47 F8 -6(2) . . . . ?
F7 C46 C47 C48 179.0(13) . . . . ?
F8 C47 C48 F9 2.1(19) . . . . ?
F8 C47 C48 C49 -176.7(11) . . . . ?
F9 C48 C49 F10 0.9(17) . . . . ?
F9 C48 C49 C44 -179.6(11) . . . . ?
F12 C27 C28 F11 -0.1(17) . . . . ?
F12 C27 C28 C23 -176.6(10) . . . . ?
F13 C26 C27 F12 -0.5(19) . . . . ?
F13 C26 C27 C28 -179.7(12) . . . . ?
F14 C25 C26 F13 -1.8(19) . . . . ?
F14 C25 C26 C27 -179.5(11) . . . . ?
F15 C24 C25 F14 -2.2(15) . . . . ?
F15 C24 C25 C26 179.1(10) . . . . ?
N1 C60 C61 C62 -4.7(14) . . . . ?
N2 C8 C9 C10 -4.3(17) . . . . ?
N2 C11 C12 C13 -134.1(14) . . . . ?
N2 C11 C12 C17 45(2) . . . . ?
N3 C18 C19 C20 -2.2(13) . . . . ?
N3 C21 C22 C23 -148.1(9) . . . . ?
N3 C21 C22 C29 27.3(13) . . . . ?
N4 C29 C30 C31 -0.3(14) . . . . ?
N4 C32 C33 C34 165.2(12) . . . . ?
N4 C32 C33 C38 -24(2) . . . . ?
N5 C39 C40 C41 3.7(15) . . . . ?
N5 C42 C43 C44 169.0(11) . . . . ?
N5 C42 C43 C50 -4(2) . . . . ?
N6 C50 C51 C52 -2.0(13) . . . . ?
N6 C53 C54 C55 -145.6(11) . . . . ?
N6 C53 C54 C59 26.9(19) . . . . ?
C1 C2 C3 F3 -179.6(13) . . . . ?
C1 C2 C3 C4 1(3) . . . . ?
C1 C6 C7 C8 -121.3(14) . . . . ?
C1 C6 C7 C63 55.8(17) . . . . ?
C2 C1 C6 C5 2(2) . . . . ?
C2 C1 C6 C7 -177.3(13) . . . . ?
C2 C3 C4 F4 -179.0(15) . . . . ?
C2 C3 C4 C5 -3(3) . . . . ?
C3 C4 C5 F5 -177.9(16) . . . . ?
C3 C4 C5 C6 4(2) . . . . ?
C4 C5 C6 C1 -3(2) . . . . ?
C4 C5 C6 C7 175.7(14) . . . . ?
C5 C6 C7 C8 59.8(18) . . . . ?
C5 C6 C7 C63 -123.1(14) . . . . ?
C6 C1 C2 F2 -176.5(14) . . . . ?
C6 C1 C2 C3 -1(2) . . . . ?
C6 C7 C8 N2 -180.0(11) . . . . ?
C6 C7 C8 C9 10(2) . . . . ?
C6 C7 C63 N1 -164.8(10) . . . . ?
C6 C7 C63 C62 1(2) . . . . ?
C7 C8 C9 C10 167.4(13) . . . . ?
C8 N2 C11 C10 -1.7(15) . . . . ?
C8 N2 C11 C12 167.9(13) . . . . ?
C8 C7 C63 N1 11.9(19) . . . . ?
C8 C7 C63 C62 177.7(13) . . . . ?
C8 C9 C10 C11 3.2(18) . . . . ?
C9 C10 C11 N2 -1.0(18) . . . . ?
C9 C10 C11 C12 -170.7(14) . . . . ?
C10 C11 C12 C13 34(2) . . . . ?
C10 C11 C12 C17 -146.7(15) . . . . ?
C11 N2 C8 C7 -168.0(13) . . . . ?
C11 N2 C8 C9 3.7(15) . . . . ?
C11 C12 C13 C14 -179.1(13) . . . . ?
C11 C12 C17 C16 -179.5(12) . . . . ?
C11 C12 C17 C18 5(2) . . . . ?
C12 C13 C14 C15 -1(2) . . . . ?
C12 C17 C18 N3 -31.1(19) . . . . ?
C12 C17 C18 C19 147.9(13) . . . . ?
C13 C12 C17 C16 -0.3(19) . . . . ?
C13 C12 C17 C18 -175.7(12) . . . . ?
C13 C14 C15 C16 -1(2) . . . . ?
C14 C15 C16 C17 3(2) . . . . ?
C15 C16 C17 C12 -1.7(18) . . . . ?
C15 C16 C17 C18 174.5(11) . . . . ?
C16 C17 C18 N3 153.2(10) . . . . ?
C16 C17 C18 C19 -27.8(16) . . . . ?
C17 C12 C13 C14 2(2) . . . . ?
C17 C18 C19 C20 178.7(10) . . . . ?
C18 N3 C21 C20 2.6(11) . . . . ?
C18 N3 C21 C22 -175.4(9) . . . . ?
C18 C19 C20 C21 3.6(12) . . . . ?
C19 C20 C21 N3 -3.9(12) . . . . ?
C19 C20 C21 C22 173.7(11) . . . . ?
C20 C21 C22 C23 34.5(16) . . . . ?
C20 C21 C22 C29 -150.2(11) . . . . ?
C21 N3 C18 C17 178.8(10) . . . . ?
C21 N3 C18 C19 -0.3(11) . . . . ?
C21 C22 C23 C24 41.6(15) . . . . ?
C21 C22 C23 C28 -146.6(10) . . . . ?
C21 C22 C29 N4 -146.5(10) . . . . ?
C21 C22 C29 C30 46.4(14) . . . . ?
C22 C23 C24 F15 -6.0(15) . . . . ?
C22 C23 C24 C25 169.8(10) . . . . ?
C22 C23 C28 F11 10.6(16) . . . . ?
C22 C23 C28 C27 -173.1(10) . . . . ?
C22 C29 C30 C31 168.4(11) . . . . ?
C23 C22 C29 N4 29.1(14) . . . . ?
C23 C22 C29 C30 -137.9(11) . . . . ?
C23 C24 C25 F14 -178.1(9) . . . . ?
C23 C24 C25 C26 3.2(18) . . . . ?
C24 C23 C28 F11 -176.8(9) . . . . ?
C24 C23 C28 C27 -0.4(16) . . . . ?
C24 C25 C26 F13 176.9(11) . . . . ?
C24 C25 C26 C27 -0.8(19) . . . . ?
C25 C26 C27 F12 177.3(11) . . . . ?
C25 C26 C27 C28 -2(2) . . . . ?
C26 C27 C28 F11 179.1(11) . . . . ?
C26 C27 C28 C23 2.7(19) . . . . ?
C28 C23 C24 F15 -178.3(9) . . . . ?
C28 C23 C24 C25 -2.5(15) . . . . ?
C29 N4 C32 C31 0.0(14) . . . . ?
C29 N4 C32 C33 170.7(11) . . . . ?
C29 C22 C23 C24 -133.7(10) . . . . ?
C29 C22 C23 C28 38.1(13) . . . . ?
C29 C30 C31 C32 0.3(15) . . . . ?
C30 C31 C32 N4 -0.2(16) . . . . ?
C30 C31 C32 C33 -171.2(12) . . . . ?
C31 C32 C33 C34 -25.1(19) . . . . ?
C31 C32 C33 C38 146.1(14) . . . . ?
C32 N4 C29 C22 -168.2(10) . . . . ?
C32 N4 C29 C30 0.2(13) . . . . ?
C32 C33 C34 C35 168.7(13) . . . . ?
C32 C33 C38 C37 -167.0(11) . . . . ?
C32 C33 C38 C39 15(2) . . . . ?
C33 C34 C35 C36 0(3) . . . . ?
C33 C38 C39 N5 45(2) . . . . ?
C33 C38 C39 C40 -142.7(15) . . . . ?
C34 C33 C38 C37 4.2(18) . . . . ?
C34 C33 C38 C39 -174.1(12) . . . . ?
C34 C35 C36 C37 2(3) . . . . ?
C35 C36 C37 C38 0(2) . . . . ?
C36 C37 C38 C33 -2.6(19) . . . . ?
C36 C37 C38 C39 176.0(12) . . . . ?
C37 C38 C39 N5 -133.5(13) . . . . ?
C37 C38 C39 C40 38.9(19) . . . . ?
C38 C33 C34 C35 -3(2) . . . . ?
C38 C39 C40 C41 -169.7(13) . . . . ?
C39 N5 C42 C41 3.2(14) . . . . ?
C39 N5 C42 C43 -160.5(11) . . . . ?
C39 C40 C41 C42 -1.6(15) . . . . ?
C40 C41 C42 N5 -1.0(14) . . . . ?
C40 C41 C42 C43 162.0(12) . . . . ?
C41 C42 C43 C44 8.0(18) . . . . ?
C41 C42 C43 C50 -164.8(12) . . . . ?
C42 N5 C39 C38 169.4(13) . . . . ?
C42 N5 C39 C40 -4.2(14) . . . . ?
C42 C43 C44 C45 -70.5(16) . . . . ?
C42 C43 C44 C49 110.4(13) . . . . ?
C42 C43 C50 N6 -14.4(19) . . . . ?
C42 C43 C50 C51 158.7(13) . . . . ?
C43 C44 C45 F6 3.2(19) . . . . ?
C43 C44 C45 C46 -177.2(12) . . . . ?
C43 C44 C49 F10 -0.5(17) . . . . ?
C43 C44 C49 C48 -180.0(11) . . . . ?
C43 C50 C51 C52 -175.9(12) . . . . ?
C44 C43 C50 N6 172.8(10) . . . . ?
C44 C43 C50 C51 -14.0(18) . . . . ?
C44 C45 C46 F7 -179.2(12) . . . . ?
C44 C45 C46 C47 -4(2) . . . . ?
C45 C44 C49 F10 -179.7(11) . . . . ?
C45 C44 C49 C48 0.8(18) . . . . ?
C45 C46 C47 F8 179.3(11) . . . . ?
C45 C46 C47 C48 4(2) . . . . ?
C46 C47 C48 F9 176.9(12) . . . . ?
C46 C47 C48 C49 -2(2) . . . . ?
C47 C48 C49 F10 179.7(11) . . . . ?
C47 C48 C49 C44 -0.9(19) . . . . ?
C49 C44 C45 F6 -177.7(11) . . . . ?
C49 C44 C45 C46 1.9(19) . . . . ?
C50 N6 C53 C52 -1.2(12) . . . . ?
C50 N6 C53 C54 168.5(11) . . . . ?
C50 C43 C44 C45 103.1(14) . . . . ?
C50 C43 C44 C49 -76.0(15) . . . . ?
C50 C51 C52 C53 1.3(14) . . . . ?
C51 C52 C53 N6 0.0(13) . . . . ?
C51 C52 C53 C54 -170.7(10) . . . . ?
C52 C53 C54 C55 22.7(15) . . . . ?
C52 C53 C54 C59 -164.8(12) . . . . ?
C53 N6 C50 C43 176.3(10) . . . . ?
C53 N6 C50 C51 1.9(12) . . . . ?
C53 C54 C55 C56 172.9(11) . . . . ?
C53 C54 C59 C58 -171.1(11) . . . . ?
C53 C54 C59 C60 14(2) . . . . ?
C54 C55 C56 C57 1(2) . . . . ?
C54 C59 C60 N1 -139.0(12) . . . . ?
C54 C59 C60 C61 54.1(19) . . . . ?
C55 C54 C59 C58 1.1(16) . . . . ?
C55 C54 C59 C60 -173.5(11) . . . . ?
C55 C56 C57 C58 -3(2) . . . . ?
C56 C57 C58 C59 4(2) . . . . ?
C57 C58 C59 C54 -2.8(18) . . . . ?
C57 C58 C59 C60 172.5(12) . . . . ?
C58 C59 C60 N1 46.3(15) . . . . ?
C58 C59 C60 C61 -120.6(14) . . . . ?
C59 C54 C55 C56 -0.5(17) . . . . ?
C59 C60 C61 C62 162.9(12) . . . . ?
C60 N1 C63 C7 165.2(11) . . . . ?
C60 N1 C63 C62 -3.8(12) . . . . ?
C60 C61 C62 C63 2.0(14) . . . . ?
C61 C62 C63 N1 1.0(14) . . . . ?
C61 C62 C63 C7 -166.0(12) . . . . ?
C63 N1 C60 C59 -163.7(10) . . . . ?
C63 N1 C60 C61 5.3(13) . . . . ?
C63 C7 C8 N2 3(2) . . . . ?
C63 C7 C8 C9 -167.0(13) . . . . ?
Pd3 N7 C123 C122 -48.6(17) . . . . ?
Pd3 N7 C123 C124 145.3(9) . . . . ?
Pd3 N7 C126 C70 37.0(16) . . . . ?
Pd3 N7 C126 C125 -148.0(9) . . . . ?
Pd3 N8 C71 C70 -13(2) . . . . ?
Pd3 N8 C71 C72 173.9(10) . . . . ?
Pd3 N8 C74 C73 -174.2(11) . . . . ?
Pd3 N8 C74 C75 21(3) . . . . ?
Pd3 N9 C81 C80 19.2(18) . . . . ?
Pd3 N9 C81 C82 -157.6(9) . . . . ?
Pd3 N9 C84 C83 160.8(7) . . . . ?
Pd3 N9 C84 C85 -27.2(16) . . . . ?
Pd4 N10 C92 C85 -39.2(18) . . . . ?
Pd4 N10 C92 C93 147.4(9) . . . . ?
Pd4 N10 C95 C94 -148.6(9) . . . . ?
Pd4 N10 C95 C96 41.5(15) . . . . ?
Pd4 N11 C102 C101 41.5(16) . . . . ?
Pd4 N11 C102 C103 -151.4(10) . . . . ?
Pd4 N11 C105 C104 150.4(8) . . . . ?
Pd4 N11 C105 C106 -39.1(15) . . . . ?
Pd4 N12 C113 C106 8.6(16) . . . . ?
Pd4 N12 C113 C114 -176.8(7) . . . . ?
Pd4 N12 C116 C115 177.6(9) . . . . ?
Pd4 N12 C116 C117 7(2) . . . . ?
F16 C64 C65 F17 6(2) . . . . ?
F16 C64 C65 C66 178.8(16) . . . . ?
F16 C64 C69 C68 -179.8(13) . . . . ?
F16 C64 C69 C70 -2(2) . . . . ?
F17 C65 C66 F18 -6(3) . . . . ?
F17 C65 C66 C67 179.0(17) . . . . ?
F18 C66 C67 F19 1(3) . . . . ?
F18 C66 C67 C68 176.4(14) . . . . ?
F19 C67 C68 F20 -1(2) . . . . ?
F19 C67 C68 C69 -177.4(15) . . . . ?
F20 C68 C69 C64 178.9(14) . . . . ?
F20 C68 C69 C70 1(2) . . . . ?
F21 C87 C88 F22 2(2) . . . . ?
F21 C87 C88 C89 -176.5(13) . . . . ?
F22 C88 C89 F23 2(3) . . . . ?
F22 C88 C89 C90 179.1(14) . . . . ?
F23 C89 C90 F24 -1(2) . . . . ?
F23 C89 C90 C91 -176.4(15) . . . . ?
F24 C90 C91 F25 4(2) . . . . ?
F24 C90 C91 C86 179.3(10) . . . . ?
F26 C108 C109 F27 -4(2) . . . . ?
F26 C108 C109 C110 -178.3(13) . . . . ?
F27 C109 C110 F28 4(2) . . . . ?
F27 C109 C110 C111 179.9(14) . . . . ?
F28 C110 C111 F29 3(2) . . . . ?
F28 C110 C111 C112 174.1(12) . . . . ?
F29 C111 C112 F30 -6(2) . . . . ?
F29 C111 C112 C107 179.0(13) . . . . ?
N7 C123 C124 C125 3.9(16) . . . . ?
N8 C71 C72 C73 2(2) . . . . ?
N8 C74 C75 C76 132.3(18) . . . . ?
N8 C74 C75 C80 -53(3) . . . . ?
N9 C81 C82 C83 -0.2(15) . . . . ?
N9 C84 C85 C86 152.6(11) . . . . ?
N9 C84 C85 C92 -25.7(19) . . . . ?
N10 C92 C93 C94 1.7(16) . . . . ?
N10 C95 C96 C97 -165.1(10) . . . . ?
N10 C95 C96 C101 28.2(19) . . . . ?
N11 C102 C103 C104 3.1(15) . . . . ?
N11 C105 C106 C107 -175.8(11) . . . . ?
N11 C105 C106 C113 -2.7(19) . . . . ?
N12 C113 C114 C115 -1.3(13) . . . . ?
N12 C116 C117 C118 138.7(15) . . . . ?
N12 C116 C117 C122 -32(2) . . . . ?
C64 C65 C66 F18 -177.8(14) . . . . ?
C64 C65 C66 C67 7(3) . . . . ?
C64 C69 C70 C71 -64(2) . . . . ?
C64 C69 C70 C126 131.8(16) . . . . ?
C65 C64 C69 C68 4(2) . . . . ?
C65 C64 C69 C70 -178.0(14) . . . . ?
C65 C66 C67 F19 176.2(17) . . . . ?
C65 C66 C67 C68 -9(3) . . . . ?
C66 C67 C68 F20 -176.4(16) . . . . ?
C66 C67 C68 C69 8(3) . . . . ?
C67 C68 C69 C64 -5(2) . . . . ?
C67 C68 C69 C70 176.4(14) . . . . ?
C68 C69 C70 C71 114.4(17) . . . . ?
C68 C69 C70 C126 -50.1(19) . . . . ?
C69 C64 C65 F17 -177.3(15) . . . . ?
C69 C64 C65 C66 -5(3) . . . . ?
C69 C70 C71 N8 -174.8(14) . . . . ?
C69 C70 C71 C72 -3(3) . . . . ?
C69 C70 C126 N7 161.2(12) . . . . ?
C69 C70 C126 C125 -13(2) . . . . ?
C70 C71 C72 C73 -171.3(17) . . . . ?
C71 N8 C74 C73 1(2) . . . . ?
C71 N8 C74 C75 -164.0(16) . . . . ?
C71 C70 C126 N7 -2(2) . . . . ?
C71 C70 C126 C125 -175.9(15) . . . . ?
C71 C72 C73 C74 -1(2) . . . . ?
C72 C73 C74 N8 0(2) . . . . ?
C72 C73 C74 C75 165.7(16) . . . . ?
C73 C74 C75 C76 -31(2) . . . . ?
C73 C74 C75 C80 143.6(18) . . . . ?
C74 N8 C71 C70 171.4(17) . . . . ?
C74 N8 C71 C72 -1.8(19) . . . . ?
C74 C75 C76 C77 -179.4(15) . . . . ?
C74 C75 C80 C79 -178.1(14) . . . . ?
C74 C75 C80 C81 -2(3) . . . . ?
C75 C76 C77 C78 -2(3) . . . . ?
C75 C80 C81 N9 33(2) . . . . ?
C75 C80 C81 C82 -150.5(15) . . . . ?
C76 C75 C80 C79 -4(2) . . . . ?
C76 C75 C80 C81 171.8(14) . . . . ?
C76 C77 C78 C79 -4(3) . . . . ?
C77 C78 C79 C80 6(2) . . . . ?
C78 C79 C80 C75 -2(2) . . . . ?
C78 C79 C80 C81 -178.2(13) . . . . ?
C79 C80 C81 N9 -150.8(12) . . . . ?
C79 C80 C81 C82 25(2) . . . . ?
C80 C75 C76 C77 6(2) . . . . ?
C80 C81 C82 C83 -176.8(12) . . . . ?
C81 N9 C84 C83 1.7(13) . . . . ?
C81 N9 C84 C85 173.8(12) . . . . ?
C81 C82 C83 C84 1.2(15) . . . . ?
C82 C83 C84 N9 -1.8(14) . . . . ?
C82 C83 C84 C85 -172.2(15) . . . . ?
C83 C84 C85 C86 -38(2) . . . . ?
C83 C84 C85 C92 143.7(16) . . . . ?
C84 N9 C81 C80 175.8(12) . . . . ?
C84 N9 C81 C82 -1.0(14) . . . . ?
C84 C85 C86 C87 148.6(12) . . . . ?
C84 C85 C86 C91 -33.1(18) . . . . ?
C84 C85 C92 N10 140.1(13) . . . . ?
C84 C85 C92 C93 -48(2) . . . . ?
C85 C86 C87 F21 -4.7(16) . . . . ?
C85 C86 C87 C88 -179.4(14) . . . . ?
C85 C86 C91 F25 -1.5(17) . . . . ?
C85 C86 C91 C90 -177.2(12) . . . . ?
C85 C92 C93 C94 -171.8(13) . . . . ?
C86 C85 C92 N10 -38.2(19) . . . . ?
C86 C85 C92 C93 134.2(14) . . . . ?
C86 C87 C88 F22 177.0(11) . . . . ?
C86 C87 C88 C89 -2(2) . . . . ?
C87 C86 C91 F25 176.9(9) . . . . ?
C87 C86 C91 C90 1.2(17) . . . . ?
C87 C88 C89 F23 -179.9(15) . . . . ?
C87 C88 C89 C90 -2(3) . . . . ?
C88 C89 C90 F24 -178.9(14) . . . . ?
C88 C89 C90 C91 6(3) . . . . ?
C89 C90 C91 F25 179.2(13) . . . . ?
C89 C90 C91 C86 -5(2) . . . . ?
C91 C86 C87 F21 176.8(10) . . . . ?
C91 C86 C87 C88 2.1(18) . . . . ?
C92 N10 C95 C94 -1.8(13) . . . . ?
C92 N10 C95 C96 -171.7(11) . . . . ?
C92 C85 C86 C87 -33.2(17) . . . . ?
C92 C85 C86 C91 145.1(12) . . . . ?
C92 C93 C94 C95 -2.8(17) . . . . ?
C93 C94 C95 N10 2.9(15) . . . . ?
C93 C94 C95 C96 172.2(12) . . . . ?
C94 C95 C96 C97 27.1(19) . . . . ?
C94 C95 C96 C101 -139.6(15) . . . . ?
C95 N10 C92 C85 173.5(12) . . . . ?
C95 N10 C92 C93 0.1(14) . . . . ?
C95 C96 C97 C98 -166.3(11) . . . . ?
C95 C96 C101 C100 165.1(12) . . . . ?
C95 C96 C101 C102 -16(2) . . . . ?
C96 C97 C98 C99 -2(2) . . . . ?
C96 C101 C102 N11 -49.7(18) . . . . ?
C96 C101 C102 C103 145.7(13) . . . . ?
C97 C96 C101 C100 -1.4(19) . . . . ?
C97 C96 C101 C102 177.4(11) . . . . ?
C97 C98 C99 C100 2(2) . . . . ?
C98 C99 C100 C101 -1(2) . . . . ?
C99 C100 C101 C96 1(2) . . . . ?
C99 C100 C101 C102 -177.9(13) . . . . ?
C100 C101 C102 N11 129.2(12) . . . . ?
C100 C101 C102 C103 -35.4(18) . . . . ?
C101 C96 C97 C98 2.2(19) . . . . ?
C101 C102 C103 C104 169.6(12) . . . . ?
C102 N11 C105 C104 -8.1(13) . . . . ?
C102 N11 C105 C106 162.4(11) . . . . ?
C102 C103 C104 C105 -8.0(16) . . . . ?
C103 C104 C105 N11 10.0(15) . . . . ?
C103 C104 C105 C106 -158.9(14) . . . . ?
C104 C105 C106 C107 -8(2) . . . . ?
C104 C105 C106 C113 165.3(13) . . . . ?
C105 N11 C102 C101 -163.9(11) . . . . ?
C105 N11 C102 C103 3.1(13) . . . . ?
C105 C106 C107 C108 -86.5(15) . . . . ?
C105 C106 C107 C112 92.7(16) . . . . ?
C105 C106 C113 N12 20(2) . . . . ?
C105 C106 C113 C114 -154.2(12) . . . . ?
C106 C107 C108 F26 3(2) . . . . ?
C106 C107 C108 C109 175.7(13) . . . . ?
C106 C107 C112 F30 1.0(19) . . . . ?
C106 C107 C112 C111 176.0(13) . . . . ?
C106 C113 C114 C115 173.6(12) . . . . ?
C107 C106 C113 N12 -167.6(11) . . . . ?
C107 C106 C113 C114 18.7(18) . . . . ?
C107 C108 C109 F27 -177.4(13) . . . . ?
C107 C108 C109 C110 9(2) . . . . ?
C108 C107 C112 F30 -179.8(11) . . . . ?
C108 C107 C112 C111 -5(2) . . . . ?
C108 C109 C110 F28 178.5(12) . . . . ?
C108 C109 C110 C111 -6(2) . . . . ?
C109 C110 C111 F29 -172.9(15) . . . . ?
C109 C110 C111 C112 -1(2) . . . . ?
C110 C111 C112 F30 -177.7(12) . . . . ?
C110 C111 C112 C107 7(2) . . . . ?
C112 C107 C108 F26 -176.3(12) . . . . ?
C112 C107 C108 C109 -4(2) . . . . ?
C113 N12 C116 C115 3.1(14) . . . . ?
C113 N12 C116 C117 -167.9(13) . . . . ?
C113 C106 C107 C108 99.9(15) . . . . ?
C113 C106 C107 C112 -80.9(17) . . . . ?
C113 C114 C115 C116 3.2(15) . . . . ?
C114 C115 C116 N12 -4.0(16) . . . . ?
C114 C115 C116 C117 167.8(12) . . . . ?
C115 C116 C117 C118 -31.1(18) . . . . ?
C115 C116 C117 C122 158.2(14) . . . . ?
C116 N12 C113 C106 -175.8(12) . . . . ?
C116 N12 C113 C114 -1.2(13) . . . . ?
C116 C117 C118 C119 -173.0(15) . . . . ?
C116 C117 C122 C121 171.5(13) . . . . ?
C116 C117 C122 C123 -12(2) . . . . ?
C117 C118 C119 C120 2(3) . . . . ?
C117 C122 C123 N7 139.9(15) . . . . ?
C117 C122 C123 C124 -58(2) . . . . ?
C118 C117 C122 C121 1(2) . . . . ?
C118 C117 C122 C123 177.7(13) . . . . ?
C118 C119 C120 C121 -3(3) . . . . ?
C119 C120 C121 C122 3(3) . . . . ?
C120 C121 C122 C117 -2(2) . . . . ?
C120 C121 C122 C123 -178.9(14) . . . . ?
C121 C122 C123 N7 -43.2(19) . . . . ?
C121 C122 C123 C124 119.2(17) . . . . ?
C122 C117 C118 C119 -1(2) . . . . ?
C122 C123 C124 C125 -160.0(15) . . . . ?
C123 N7 C126 C70 -169.2(13) . . . . ?
C123 N7 C126 C125 5.8(15) . . . . ?
C123 C124 C125 C126 -0.3(15) . . . . ?
C124 C125 C126 N7 -3.3(15) . . . . ?
C124 C125 C126 C70 171.2(13) . . . . ?
C126 N7 C123 C122 160.1(12) . . . . ?
C126 N7 C123 C124 -6.0(15) . . . . ?
C126 C70 C71 N8 -12(3) . . . . ?
C126 C70 C71 C72 160.1(16) . . . . ?

loop_
_smtbx_masks_void_nr
_smtbx_masks_void_average_x
_smtbx_masks_void_average_y
_smtbx_masks_void_average_z
_smtbx_masks_void_volume
_smtbx_masks_void_count_electrons
_smtbx_masks_void_content
1 -0.024 0.000 0.500 1197.7 229.7 ?
2 -0.600 0.500 0.000 1197.7 229.7 ?
